data_4502225
loop_
_publ_author_name
'Yao, Shuang'
'Zhang, Zhiming'
'Li, Yangguang'
'Lu, Ying'
'Wang, Enbo'
'Su, Zhongmin'

_publ_section_title
;
 Two Heterometallic Aggregates Constructed from the {P2W12}-Based Trimeric
 Polyoxotungstates and 3d-4f Heterometals
;
_journal_issue 1
_journal_name_full 'Crystal Growth &amp; Design'
_journal_page_first 135
_journal_paper_doi 10.1021/cg900745z
_journal_volume 10
_journal_year 2010
_chemical_formula_sum 'C4 H155 Gd3 K6 Mn2 Na8 O235 P6 W42'
_chemical_formula_weight 12871.95
_chemical_name_systematic
; 
 ? 
;
_space_group_IT_number 2
_symmetry_cell_setting triclinic
_symmetry_space_group_name_Hall '-P 1'
_symmetry_space_group_name_H-M 'P -1'
_atom_sites_solution_hydrogens geom
_atom_sites_solution_primary direct
_atom_sites_solution_secondary difmap
_audit_creation_method SHELXL-97
_cell_angle_alpha 95.59(3)
_cell_angle_beta 90.01(3)
_cell_angle_gamma 108.96(3)
_cell_formula_units_Z 2
_cell_length_a 19.460(4)
_cell_length_b 20.323(4)
_cell_length_c 31.407(6)
_cell_measurement_reflns_used 38912
_cell_measurement_temperature 150(2)
_cell_measurement_theta_max 25.00
_cell_measurement_theta_min 3.00
_cell_volume 11685(5)
_computing_structure_refinement 'SHELXL-97 (Sheldrick, 1997)'
_computing_structure_solution 'SHELXS-97 (Sheldrick, 1990)'
_diffrn_ambient_temperature 150(2)
_diffrn_detector_area_resol_mean 0.01
_diffrn_measured_fraction_theta_full 0.945
_diffrn_measured_fraction_theta_max 0.945
_diffrn_measurement_device_type 'Rigaku R-AXIS RAPID IP'
_diffrn_measurement_method Oscillation
_diffrn_radiation_monochromator graphite
_diffrn_radiation_source 'fine-focus sealed tube'
_diffrn_radiation_type MoK\a
_diffrn_radiation_wavelength 0.71073
_diffrn_reflns_av_R_equivalents 0.1208
_diffrn_reflns_av_sigmaI/netI 0.1998
_diffrn_reflns_limit_h_max 23
_diffrn_reflns_limit_h_min -23
_diffrn_reflns_limit_k_max 24
_diffrn_reflns_limit_k_min -24
_diffrn_reflns_limit_l_max 37
_diffrn_reflns_limit_l_min -37
_diffrn_reflns_number 84540
_diffrn_reflns_theta_full 25.00
_diffrn_reflns_theta_max 25.00
_diffrn_reflns_theta_min 3.00
_diffrn_standards_decay_% none
_diffrn_standards_interval_count 0
_diffrn_standards_interval_time 0
_diffrn_standards_number 0
_exptl_absorpt_coefficient_mu 21.800
_exptl_absorpt_correction_T_max 0.1795
_exptl_absorpt_correction_T_min 0.0776
_exptl_absorpt_process_details 'ABSCOR by T.Higashi  8 March, 1995'
_exptl_crystal_colour yellow
_exptl_crystal_density_diffrn 3.659
_exptl_crystal_density_method 'not measured'
_exptl_crystal_description block
_exptl_crystal_F_000 11402
_exptl_crystal_size_max 0.24
_exptl_crystal_size_mid 0.13
_exptl_crystal_size_min 0.12
_refine_diff_density_max 9.655
_refine_diff_density_min -4.090
_refine_diff_density_rms 0.516
_refine_ls_extinction_method none
_refine_ls_goodness_of_fit_ref 0.944
_refine_ls_hydrogen_treatment constr
_refine_ls_matrix_type full
_refine_ls_number_parameters 1492
_refine_ls_number_reflns 38912
_refine_ls_number_restraints 20
_refine_ls_restrained_S_all 0.946
_refine_ls_R_factor_all 0.1563
_refine_ls_R_factor_gt 0.0802
_refine_ls_shift/su_max 0.002
_refine_ls_shift/su_mean 0.000
_refine_ls_structure_factor_coef Fsqd
_refine_ls_weighting_details 'calc w=1/[\s^2^(Fo^2^)+(0.0763P)^2^+0.0000P] where P=(Fo^2^+2Fc^2^)/3'
_refine_ls_weighting_scheme calc
_refine_ls_wR_factor_gt 0.1660
_refine_ls_wR_factor_ref 0.1918
_reflns_number_gt 19722
_reflns_number_total 38912
_reflns_threshold_expression >2sigma(I)
_cod_data_source_file cg900745z_si_002.cif
_cod_data_source_block 1
_cod_depositor_comments
;
The following automatic conversions were performed:

'_symmetry_cell_setting' value 'Triclinic' changed to 'triclinic'
according to /home/saulius/struct/CIF-dictionaries/cif_core.dic
dictionary named 'cif_core.dic' version 2.4.2 from 2011-04-26.

Automatic conversion script
Id: cif_fix_values 1715 2011-07-08 13:25:40Z adriana 
;
_cod_original_cell_volume 11684(4)
_cod_original_sg_symbol_H-M p-1
_cod_database_code 4502225

loop_
_symmetry_equiv_pos_as_xyz
'x, y, z'
'-x, -y, -z'

loop_
_atom_site_label
_atom_site_type_symbol
_atom_site_fract_x
_atom_site_fract_y
_atom_site_fract_z
_atom_site_U_iso_or_equiv
_atom_site_adp_type
_atom_site_occupancy
_atom_site_symmetry_multiplicity
_atom_site_calc_flag
_atom_site_refinement_flags
W1 W 0.58133(8) 0.90394(8) 0.02589(4) 0.0234(3) Uani 1 1 d .
W2 W 0.57918(8) 0.34709(8) 0.21496(4) 0.0234(3) Uani 1 1 d .
W3 W 0.50014(9) 0.97110(8) 0.10413(4) 0.0263(3) Uani 1 1 d .
W4 W 0.41448(8) 0.23823(8) 0.26622(4) 0.0241(3) Uani 1 1 d .
W5 W 0.90086(8) 0.91595(8) 0.40602(4) 0.0249(3) Uani 1 1 d .
W6 W 0.29705(9) 0.42028(8) 0.11171(4) 0.0277(3) Uani 1 1 d .
W7 W 0.47788(8) 0.40561(8) 0.13254(4) 0.0247(3) Uani 1 1 d .
W8 W 0.93936(9) 0.58723(8) 0.27995(4) 0.0281(3) Uani 1 1 d .
W9 W 1.14620(8) 0.82406(8) 0.32939(4) 0.0263(3) Uani 1 1 d .
W10 W 0.76567(8) 1.02652(8) 0.06245(4) 0.0258(3) Uani 1 1 d .
W11 W 0.82488(8) 0.74318(8) 0.45214(4) 0.0243(3) Uani 1 1 d .
W12 W 0.68505(9) 1.09180(8) 0.14161(4) 0.0276(3) Uani 1 1 d .
W13 W 1.01778(9) 0.75979(8) 0.23596(4) 0.0282(3) Uani 1 1 d .
W14 W 0.48720(8) 0.89345(8) 0.20769(4) 0.0240(3) Uani 1 1 d .
W15 W 0.90568(8) 0.49289(8) 0.37694(5) 0.0270(3) Uani 1 1 d .
W16 W 0.36342(8) 0.79905(8) 0.11521(4) 0.0279(3) Uani 1 1 d .
W17 W 0.51491(8) 0.36783(8) 0.40187(4) 0.0274(3) Uani 1 1 d .
W18 W 0.34189(8) 0.32340(8) 0.33975(4) 0.0255(3) Uani 1 1 d .
W19 W 1.05386(8) 1.02430(8) 0.34639(4) 0.0249(3) Uani 1 1 d .
W20 W 0.43672(8) 0.73461(8) 0.03236(4) 0.0259(3) Uani 1 1 d .
W21 W 0.92516(8) 1.04322(8) 0.13159(4) 0.0276(3) Uani 1 1 d .
W22 W 0.67286(8) 1.01396(8) 0.24648(4) 0.0246(3) Uani 1 1 d .
W23 W 0.62721(8) 0.74182(8) 0.04572(4) 0.0261(3) Uani 1 1 d .
W24 W 1.01340(8) 0.72941(8) 0.45946(4) 0.0266(3) Uani 1 1 d .
W25 W 0.85315(8) 0.57261(8) 0.46164(4) 0.0265(3) Uani 1 1 d .
W26 W 0.59200(8) 0.29577(8) 0.32495(4) 0.0235(3) Uani 1 1 d .
W27 W 0.31040(8) 0.28832(8) 0.18142(4) 0.0248(3) Uani 1 1 d .
W28 W 0.33220(8) 0.55232(8) 0.29331(4) 0.0257(3) Uani 1 1 d .
W29 W 1.11174(8) 0.94963(8) 0.26115(4) 0.0265(3) Uani 1 1 d .
W30 W 1.08874(8) 0.90024(8) 0.41508(4) 0.0262(3) Uani 1 1 d .
W31 W 0.44900(8) 0.51107(8) 0.37525(4) 0.0247(3) Uani 1 1 d .
W32 W 0.81141(8) 0.86829(8) 0.08072(4) 0.0271(3) Uani 1 1 d .
W33 W 1.06779(8) 0.65064(8) 0.37394(4) 0.0270(3) Uani 1 1 d .
W34 W 0.23211(8) 0.50708(8) 0.18823(5) 0.0292(4) Uani 1 1 d .
W35 W 0.96789(8) 1.02180(8) 0.24187(5) 0.0278(3) Uani 1 1 d .
W36 W 0.85081(8) 1.11945(8) 0.20824(5) 0.0279(3) Uani 1 1 d .
W37 W 0.23110(8) 0.36733(8) 0.25555(5) 0.0297(4) Uani 1 1 d .
W38 W 0.76312(9) 0.48963(9) 0.22219(5) 0.0375(4) Uani 1 1 d .
W39 W 0.32781(10) 0.60647(9) 0.10121(5) 0.0347(4) Uani 1 1 d .
W40 W 0.88754(9) 0.76573(9) 0.15114(5) 0.0361(4) Uani 1 1 d .
W41 W 0.71083(9) 0.45078(9) 0.38898(5) 0.0312(4) Uani 1 1 d .
W42 W 0.43187(10) 0.72137(10) 0.25127(6) 0.0425(4) Uani 1 1 d .
Gd2 Gd 0.18345(10) 0.20794(9) 0.41478(5) 0.0254(4) Uani 1 1 d .
Gd3 Gd 0.62279(11) 0.55120(10) 0.07078(6) 0.0311(4) Uani 1 1 d .
Mn2 Mn 0.7342(3) 0.9486(2) 0.34854(14) 0.0157(10) Uani 1 1 d DU
Mn1 Mn 0.4346(3) 1.1270(3) 0.09274(16) 0.0289(13) Uani 1 1 d .
Gd1 Gd 0.61047(16) 0.67926(18) 0.42127(9) 0.0813(10) Uani 1 1 d D
P1 P 0.9818(5) 0.8502(5) 0.3238(3) 0.0206(19) Uani 1 1 d .
P2 P 0.3853(5) 0.4646(5) 0.2105(3) 0.0214(19) Uani 1 1 d .
P3 P 0.8963(5) 0.6603(5) 0.3734(3) 0.023(2) Uani 1 1 d .
P4 P 0.5052(5) 0.4099(5) 0.3004(2) 0.022(2) Uani 1 1 d .
P5 P 0.5454(5) 0.8256(5) 0.1179(3) 0.024(2) Uani 1 1 d .
P6 P 0.7493(5) 0.9586(5) 0.1599(3) 0.022(2) Uani 1 1 d .
O1 O 0.7490(16) 0.6256(16) 0.0714(9) 0.051(8) Uiso 1 1 d .
O2 O 0.1332(15) 0.2514(14) 0.3532(8) 0.041(7) Uiso 1 1 d .
O3 O 0.1569(19) 0.0961(19) 0.4512(10) 0.070(10) Uiso 1 1 d .
O4 O 0.7335(13) 0.7166(12) 0.4341(7) 0.026(5) Uiso 1 1 d .
O5 O 0.9745(13) 0.6930(13) 0.3897(7) 0.031(6) Uiso 1 1 d .
O6 O 0.8199(14) 0.7719(14) 0.5052(7) 0.035(6) Uiso 1 1 d .
O7 O 0.7725(19) 0.8827(17) 0.2984(9) 0.082(11) Uiso 1 1 d D
O8 O 0.4975(19) 0.6445(19) 0.4629(10) 0.072(10) Uiso 1 1 d .
O9 O 0.4122(17) 0.8291(18) 0.3690(9) 0.073(10) Uiso 1 1 d D
O10 O 0.828(2) 0.811(2) 0.2008(11) 0.086(12) Uiso 1 1 d .
O11 O 0.6313(19) 0.5733(19) 0.4417(10) 0.069(10) Uiso 1 1 d .
O14 O 0.5750(12) 0.9150(12) -0.0277(6) 0.021(5) Uiso 1 1 d .
O15 O 0.4895(12) 0.2449(11) 0.3037(6) 0.020(5) Uiso 1 1 d .
O12 O 0.6967(12) 0.5047(12) 0.0140(7) 0.024 Uiso 1 1 d .
O13 O 0.6473(12) 0.7041(12) 0.4973(6) 0.024 Uiso 1 1 d .
O16 O 0.4451(15) 1.1626(15) 0.1598(8) 0.045(7) Uiso 1 1 d .
O17 O 0.3940(12) 0.6461(12) 0.0622(7) 0.023(5) Uiso 1 1 d .
O18 O 0.4165(11) 0.8881(11) 0.0959(6) 0.013(4) Uiso 1 1 d .
O19 O 0.4024(13) 0.5194(13) 0.2494(7) 0.029(6) Uiso 1 1 d .
O20 O 0.6200(11) 0.4270(11) 0.4132(6) 0.017(5) Uiso 1 1 d .
O21 O 1.0989(11) 0.9794(11) 0.3784(6) 0.015(5) Uiso 1 1 d .
O22 O 0.2248(13) 0.2938(12) 0.2150(7) 0.027(6) Uiso 1 1 d .
O23 O 0.3553(13) 0.7585(13) 0.0585(7) 0.032(6) Uiso 1 1 d .
O24 O 0.9187(11) 0.8533(11) 0.3519(6) 0.013(4) Uiso 1 1 d .
O25 O 0.9990(12) 0.9016(12) 0.4256(6) 0.022(5) Uiso 1 1 d .
O26 O 0.7243(12) 0.7991(12) 0.0668(6) 0.020(5) Uiso 1 1 d .
O27 O 0.8427(12) 0.8129(12) 0.1158(6) 0.021(5) Uiso 1 1 d .
O28 O 0.9198(12) 1.1266(11) 0.1659(6) 0.019(5) Uiso 1 1 d .
O29 O 0.3382(11) 0.3920(11) 0.2243(6) 0.017(5) Uiso 1 1 d .
O30 O 0.4709(11) 0.7774(11) 0.1025(6) 0.016(5) Uiso 1 1 d .
O31 O 1.0708(13) 0.8141(12) 0.4366(7) 0.026(5) Uiso 1 1 d .
O32 O 0.9967(11) 0.5611(11) 0.3858(6) 0.016(5) Uiso 1 1 d .
O33 O 0.4034(13) 0.8343(13) 0.1700(7) 0.028(6) Uiso 1 1 d .
O34 O 0.7557(13) 0.5105(13) 0.4351(7) 0.030(6) Uiso 1 1 d .
O35 O 0.7172(11) 0.9975(11) 0.1284(6) 0.018(5) Uiso 1 1 d .
O36 O 0.8247(12) 1.0128(12) 0.1730(6) 0.022(5) Uiso 1 1 d .
O37 O 0.9673(13) 0.9905(12) 0.3741(7) 0.026 Uiso 1 1 d .
O38 O 0.5497(15) 1.1750(15) 0.0863(8) 0.044(7) Uiso 1 1 d .
O39 O 0.4232(13) 0.3174(13) 0.3766(7) 0.029(6) Uiso 1 1 d .
O40 O 0.7753(12) 0.9354(12) 0.0576(6) 0.021(5) Uiso 1 1 d .
O41 O 0.4967(11) 0.4558(11) 0.4014(6) 0.016(5) Uiso 1 1 d .
O42 O 0.5788(11) 0.9458(11) 0.2325(6) 0.016(5) Uiso 1 1 d .
O43 O 0.3491(14) 0.2370(13) 0.3106(7) 0.034(6) Uiso 1 1 d .
O44 O 0.9124(11) 1.0807(11) 0.2412(6) 0.016(5) Uiso 1 1 d .
O45 O 1.0395(12) 0.8361(12) 0.3517(6) 0.021(5) Uiso 1 1 d .
O46 O 0.9999(13) 1.0786(13) 0.1044(7) 0.029(6) Uiso 1 1 d .
O47 O 0.5613(14) 0.8924(14) 0.0939(7) 0.035 Uiso 1 1 d .
O48 O 0.2804(12) 0.3260(12) 0.2949(6) 0.023(5) Uiso 1 1 d .
O49 O 0.2184(14) 0.4490(14) 0.1336(7) 0.035(6) Uiso 1 1 d .
O50 O 1.0155(13) 0.9215(12) 0.3077(7) 0.026(5) Uiso 1 1 d .
O51 O 0.6681(12) 0.4226(11) 0.2190(6) 0.020(5) Uiso 1 1 d .
O52 O 0.2728(12) 0.5506(12) 0.2394(6) 0.022(5) Uiso 1 1 d .
O53 O 0.4847(12) 0.2795(12) 0.2253(7) 0.025(5) Uiso 1 1 d .
O54 O 0.6934(14) 0.9678(14) 0.2863(8) 0.038(6) Uiso 1 1 d .
O55 O 0.8538(12) 1.0593(12) 0.0903(7) 0.025(5) Uiso 1 1 d .
O56 O 1.1266(14) 1.0282(14) 0.3039(8) 0.039(7) Uiso 1 1 d .
O57 O 0.6538(13) 1.0595(12) 0.1914(7) 0.026(5) Uiso 1 1 d .
O58 O 0.8886(11) 0.9509(11) 0.1067(6) 0.018(5) Uiso 1 1 d .
O59 O 1.1495(13) 0.9050(13) 0.2969(7) 0.032(6) Uiso 1 1 d .
O60 O 0.9660(13) 0.6694(13) 0.2530(7) 0.031(6) Uiso 1 1 d .
O61 O 0.5995(12) 0.7888(12) 0.1050(7) 0.024(5) Uiso 1 1 d .
O62 O 0.5488(11) 0.3867(11) 0.3356(6) 0.017(5) Uiso 1 1 d .
O63 O 0.5518(12) 0.2904(12) 0.3811(6) 0.020 Uiso 1 1 d .
O64 O 0.9083(12) 0.5153(12) 0.3197(6) 0.020 Uiso 1 1 d .
O65 O 0.3988(12) 0.3249(12) 0.1572(6) 0.022(5) Uiso 1 1 d .
O66 O 0.3981(14) 0.5451(14) 0.3340(7) 0.035(6) Uiso 1 1 d .
O67 O 0.4554(12) 0.4624(12) 0.1886(6) 0.021(5) Uiso 1 1 d .
O68 O 0.4542(14) 1.0320(14) 0.1061(7) 0.035(6) Uiso 1 1 d .
O69 O 0.7589(13) 0.8926(13) 0.1373(7) 0.029(6) Uiso 1 1 d .
O70 O 0.9361(13) 0.4218(12) 0.3722(7) 0.026(5) Uiso 1 1 d .
O71 O 0.6091(12) 0.3186(12) 0.2690(6) 0.023(5) Uiso 1 1 d .
O72 O 0.6658(12) 0.9777(12) 0.0405(7) 0.024(5) Uiso 1 1 d .
O73 O 0.4024(17) 1.2136(16) 0.0740(9) 0.055(8) Uiso 1 1 d .
O74 O 0.5955(12) 1.0387(12) 0.1127(7) 0.026(5) Uiso 1 1 d .
O75 O 0.2718(14) 0.3427(14) 0.1419(8) 0.039(7) Uiso 1 1 d .
O76 O 0.4985(13) 0.3486(13) 0.4551(7) 0.030(6) Uiso 1 1 d .
O77 O 0.8030(14) 0.4446(13) 0.3680(7) 0.033(6) Uiso 1 1 d .
O78 O 0.6231(12) 0.8327(12) 0.0291(6) 0.022(5) Uiso 1 1 d .
O79 O 0.8417(14) 0.5499(14) 0.5127(8) 0.037(6) Uiso 1 1 d .
O80 O 0.2792(13) 0.8108(13) 0.1195(7) 0.030(6) Uiso 1 1 d .
O81 O 0.9355(13) 0.7579(12) 0.4625(7) 0.026(5) Uiso 1 1 d .
O82 O 0.3470(12) 0.2547(12) 0.2260(7) 0.025(5) Uiso 1 1 d .
O83 O 0.8999(15) 0.9436(14) 0.2453(8) 0.040(7) Uiso 1 1 d .
O84 O 0.7345(11) 1.1022(11) 0.0869(6) 0.013(4) Uiso 1 1 d .
O85 O 0.8199(14) 0.9200(14) 0.3798(8) 0.038(7) Uiso 1 1 d .
O86 O 0.5172(13) 0.9588(12) 0.0469(7) 0.026(6) Uiso 1 1 d .
O87 O 0.5398(13) 0.3818(13) 0.1720(7) 0.028(6) Uiso 1 1 d .
O88 O 0.7936(12) 1.0546(12) 0.0137(7) 0.026(5) Uiso 1 1 d .
O89 O 0.5248(15) 0.5884(15) 0.3813(8) 0.042(7) Uiso 1 1 d .
O90 O 0.3963(13) 0.4240(13) 0.1083(7) 0.029(6) Uiso 1 1 d .
O91 O 1.1155(12) 0.7424(12) 0.3586(7) 0.025(5) Uiso 1 1 d .
O92 O 0.6197(15) 0.2257(15) 0.3216(8) 0.044(7) Uiso 1 1 d .
O93 O 0.8181(13) 0.6500(12) 0.4658(7) 0.027(5) Uiso 1 1 d .
O94 O 0.9499(14) 0.6361(14) 0.4692(8) 0.037(6) Uiso 1 1 d .
O95 O 0.4849(11) 0.8232(11) 0.0211(6) 0.015(5) Uiso 1 1 d .
O96 O 1.1396(16) 0.9522(16) 0.4593(9) 0.051(8) Uiso 1 1 d .
O97 O 1.0907(11) 1.1065(11) 0.3720(6) 0.015(5) Uiso 1 1 d .
O98 O 0.8553(12) 0.8318(12) 0.4319(6) 0.022(5) Uiso 1 1 d .
O99 O 0.3989(13) 0.6956(13) -0.0166(7) 0.029(6) Uiso 1 1 d .
O100 O 0.3698(13) 0.4157(13) 0.3578(7) 0.030(6) Uiso 1 1 d .
O101 O 0.9366(14) 0.7599(14) 0.2010(8) 0.038(7) Uiso 1 1 d .
O102 O 0.2780(13) 0.2832(12) 0.3751(7) 0.027(6) Uiso 1 1 d .
O103 O 0.5222(13) 0.7139(13) 0.0342(7) 0.032(6) Uiso 1 1 d .
O104 O 0.7060(11) 0.9462(11) 0.1985(6) 0.016(5) Uiso 1 1 d .
O105 O 0.3922(14) 0.1515(13) 0.2474(7) 0.034(6) Uiso 1 1 d .
O106 O 0.8314(12) 1.0305(13) 0.3254(10) 0.075(10) Uiso 1 1 d D
O107 O 1.0818(14) 0.6845(13) 0.4330(7) 0.034(6) Uiso 1 1 d .
O108 O 1.0641(11) 0.8597(11) 0.2323(6) 0.016(5) Uiso 1 1 d .
O109 O 0.6487(13) 0.7183(13) -0.0072(7) 0.029(6) Uiso 1 1 d .
O110 O 0.2479(15) 0.5937(15) 0.0723(8) 0.046(7) Uiso 1 1 d .
O111 O 1.0246(12) 0.6283(12) 0.3183(6) 0.022(5) Uiso 1 1 d .
O112 O 0.7682(16) 0.4311(16) 0.2791(9) 0.052(8) Uiso 1 1 d .
O113 O 0.8468(13) 0.5521(13) 0.2560(7) 0.032(6) Uiso 1 1 d .
O114 O 0.8821(13) 1.2000(13) 0.2339(7) 0.031(6) Uiso 1 1 d .
O115 O 0.9686(13) 1.0222(13) 0.1782(7) 0.031(6) Uiso 1 1 d .
O116 O 0.5481(14) 0.4175(14) 0.2589(7) 0.034(6) Uiso 1 1 d .
O117 O 0.3040(17) 0.2250(17) 0.4486(9) 0.058(8) Uiso 1 1 d .
O118 O 0.7737(13) 1.0747(12) 0.2417(7) 0.027(6) Uiso 1 1 d .
O119 O 1.0634(14) 1.1255(13) 0.2365(7) 0.034(6) Uiso 1 1 d .
O120 O 0.7008(13) 0.5083(13) 0.3555(7) 0.032(6) Uiso 1 1 d .
O121 O 0.4318(13) 0.3510(13) 0.2944(7) 0.032(6) Uiso 1 1 d .
O122 O 0.1472(15) 0.5139(15) 0.1913(8) 0.045(7) Uiso 1 1 d .
O123 O 0.3910(12) 0.7735(14) 0.3024(7) 0.036(6) Uiso 1 1 d D
O124 O 0.4947(11) 0.4789(11) 0.3174(6) 0.017(5) Uiso 1 1 d .
O125 O 1.2311(14) 0.8231(14) 0.3193(7) 0.035(6) Uiso 1 1 d .
O126 O 1.0657(14) 0.7341(13) 0.1966(7) 0.034(6) Uiso 1 1 d .
O127 O 1.0507(13) 0.7477(13) 0.5092(7) 0.033(6) Uiso 1 1 d .
O128 O 0.5042(12) 0.9571(12) 0.1628(7) 0.024(5) Uiso 1 1 d .
O129 O 0.2074(11) 0.4214(11) 0.2154(6) 0.013(4) Uiso 1 1 d .
O130 O 0.5619(17) 0.4388(17) 0.0337(9) 0.061(9) Uiso 1 1 d .
O131 O 0.3340(16) 0.7029(16) 0.1271(8) 0.049(8) Uiso 1 1 d .
O132 O 0.6675(15) 0.6370(14) 0.3548(8) 0.041(7) Uiso 1 1 d .
O133 O 0.3155(16) 1.0697(16) 0.0969(9) 0.051(8) Uiso 1 1 d .
O134 O 0.3347(12) 0.5224(12) 0.0929(7) 0.026(5) Uiso 1 1 d .
O135 O 0.9977(14) 1.0458(14) 0.2991(8) 0.040(7) Uiso 1 1 d .
O136 O 0.2764(13) 0.4529(13) 0.2886(7) 0.029(6) Uiso 1 1 d .
O137 O 0.430(2) 0.623(2) 0.1406(11) 0.080(11) Uiso 1 1 d .
O138 O 0.6454(13) 1.0734(12) 0.2790(7) 0.026(5) Uiso 1 1 d .
O139 O 0.5418(13) 0.4833(13) 0.1198(7) 0.032(6) Uiso 1 1 d .
O140 O 0.6006(16) 0.5717(16) -0.0052(8) 0.049(8) Uiso 1 1 d .
O141 O 0.7058(18) 0.5397(18) 0.2689(10) 0.063(9) Uiso 1 1 d .
O142 O 0.1481(14) 0.3373(13) 0.2782(7) 0.034(6) Uiso 1 1 d .
O143 O 0.3374(13) 0.4859(13) 0.1758(7) 0.032(6) Uiso 1 1 d .
O144 O 0.7827(15) 1.1301(15) 0.1683(8) 0.043(7) Uiso 1 1 d .
O145 O 0.4739(14) 0.8151(14) 0.2373(8) 0.038(7) Uiso 1 1 d .
O146 O 0.8060(18) 0.4399(18) 0.1920(10) 0.063(9) Uiso 1 1 d .
O147 O 0.6078(14) 0.2885(14) 0.1837(8) 0.036(6) Uiso 1 1 d .
O148 O 0.3982(12) 0.5256(12) 0.4195(6) 0.021(5) Uiso 1 1 d .
O149 O 0.6782(13) 0.3694(13) 0.3483(7) 0.029(6) Uiso 1 1 d .
O150 O 1.0875(14) 0.7710(14) 0.2814(8) 0.036(6) Uiso 1 1 d .
O151 O 0.6692(12) 1.1701(12) 0.1471(7) 0.024(5) Uiso 1 1 d .
O152 O 0.3940(15) 0.6418(15) 0.2822(8) 0.046(7) Uiso 1 1 d .
O153 O 0.6899(17) 0.4851(16) 0.1003(9) 0.055(8) Uiso 1 1 d .
O154 O 1.1684(12) 0.8814(12) 0.3806(6) 0.022(5) Uiso 1 1 d .
O155 O 0.9664(15) 0.8752(15) 0.1637(8) 0.043(7) Uiso 1 1 d .
O156 O 0.8612(14) 0.8548(14) 0.0376(8) 0.039(7) Uiso 1 1 d .
O157 O 0.9052(15) 0.9744(15) 0.4513(8) 0.045(7) Uiso 1 1 d .
O158 O 0.8892(13) 0.6487(13) 0.3250(7) 0.031(6) Uiso 1 1 d .
O159 O 0.4868(14) 0.3496(14) 0.0885(8) 0.036(6) Uiso 1 1 d .
O160 O 0.5459(14) 0.8434(14) 0.1644(8) 0.037(6) Uiso 1 1 d .
O161 O 1.0460(14) 0.9824(13) 0.2323(7) 0.033(6) Uiso 1 1 d .
O162 O 0.9799(16) 0.5432(16) 0.2470(9) 0.051(8) Uiso 1 1 d .
O163 O 0.4351(13) 0.9336(13) 0.2364(7) 0.029(6) Uiso 1 1 d .
O164 O 0.8671(13) 0.5891(12) 0.3928(7) 0.026(5) Uiso 1 1 d .
O166 O 0.8504(14) 0.7034(14) 0.3906(8) 0.037(6) Uiso 1 1 d .
O167 O 0.4858(15) 0.6895(15) 0.2181(8) 0.042(7) Uiso 1 1 d .
O168 O 0.0609(16) 0.2045(16) 0.4359(9) 0.051(8) Uiso 1 1 d .
O169 O 0.1959(16) 0.3261(15) 0.4381(8) 0.047(7) Uiso 1 1 d .
O170 O 0.4944(15) 0.5554(15) 0.0634(8) 0.044(7) Uiso 1 1 d .
O171 O 0.2706(13) 0.2136(12) 0.1504(7) 0.028(6) Uiso 1 1 d .
O172 O 0.6227(13) 0.6685(13) 0.0708(7) 0.028(6) Uiso 1 1 d .
O173 O 0.6594(15) 0.6100(15) 0.1442(8) 0.045(7) Uiso 1 1 d .
O174 O 0.7259(14) 0.3662(14) 0.4305(8) 0.040(7) Uiso 1 1 d .
O175 O 0.2745(15) 0.5790(15) 0.3253(8) 0.042(7) Uiso 1 1 d .
O176 O 1.1395(13) 0.6193(13) 0.3678(7) 0.032(6) Uiso 1 1 d .
O177 O 0.2826(14) 0.5858(14) 0.1576(7) 0.035(6) Uiso 1 1 d .
O178 O 0.2625(15) 0.3793(15) 0.0626(8) 0.044(7) Uiso 1 1 d .
O179 O 0.8893(13) 0.5008(13) 0.4369(7) 0.031(6) Uiso 1 1 d .
O180 O 1.1884(13) 0.9787(13) 0.2305(7) 0.032(6) Uiso 1 1 d .
O181 O 0.9585(13) 0.7905(12) 0.2847(7) 0.027(6) Uiso 1 1 d .
O182 O 0.9370(19) 0.7454(19) 0.1152(10) 0.070(10) Uiso 1 1 d .
O183 O 0.2411(18) 0.1428(18) 0.3660(10) 0.065(9) Uiso 1 1 d .
O184 O 0.3516(15) 0.7055(15) 0.2190(8) 0.042(7) Uiso 1 1 d .
O185 O 0.8142(16) 0.6895(16) 0.1518(9) 0.052(8) Uiso 1 1 d .
O188 O 0.5124(12) 0.7533(12) 0.2985(7) 0.027(6) Uiso 1 1 d D
O186 O 0.7490(16) 0.5455(16) 0.1852(9) 0.052(8) Uiso 1 1 d .
O191 O 0.7203(18) 1.0217(12) 0.3863(8) 0.063 Uiso 1 1 d D
O187 O 0.6053(18) 0.7843(18) 0.4649(10) 0.063 Uiso 1 1 d .
O189 O 0.5278(18) 0.7277(17) 0.3855(10) 0.063 Uiso 1 1 d D
O190 O 0.6520(16) 0.7757(10) 0.3813(8) 0.063 Uiso 1 1 d D
O165 O 0.6657(12) 0.8574(6) 0.3492(9) 0.063 Uiso 1 1 d D
C1 C 0.4334(12) 0.797(2) 0.3363(8) 0.047(11) Uiso 1 1 d D
C2 C 0.5052(15) 0.797(3) 0.3386(11) 0.091(19) Uiso 1 1 d D
H2A H 0.5308 0.8445 0.3298 0.109 Uiso 1 1 calc R
C3 C 0.5429(12) 0.799(2) 0.3713(14) 0.12(3) Uiso 1 1 d D
H3A H 0.5286 0.8288 0.3947 0.146 Uiso 1 1 calc R
C4 C 0.6127(14) 0.826(2) 0.3673(17) 0.11(2) Uiso 1 1 d D
K1 K 0.5397(7) 0.6161(7) 0.2923(4) 0.079(4) Uani 1 1 d .
K2 K 0.6325(7) 0.8242(7) 0.2398(4) 0.072(3) Uani 1 1 d .
K3 K 0.8160(8) 0.6900(8) 0.2579(5) 0.092(4) Uani 1 1 d .
K4 K 0.2756(5) 0.0917(6) 0.1869(3) 0.051(3) Uani 1 1 d .
K5 K 0.6468(7) 0.1941(7) 0.2355(3) 0.069(3) Uani 1 1 d .
K6 K 1.2683(8) 0.7137(9) 0.3474(7) 0.132(7) Uani 1 1 d .
Na1 Na 1.1259(18) 0.5441(17) 0.2834(9) 0.128(10) Uiso 1 1 d .
Na2 Na 1.0158(16) 1.0858(16) 0.4842(9) 0.116(9) Uiso 1 1 d .
Na3 Na 0.758(2) 1.309(2) 0.1411(11) 0.124(12) Uiso 0.80 1 d P
Na4 Na 0.3509(17) 0.6570(17) -0.1017(9) 0.101(9) Uiso 0.85 1 d P
Na5 Na 0.1887(19) 0.8635(19) 0.1667(10) 0.107(11) Uiso 0.79 1 d P
Na6 Na 0.267(2) 0.023(2) 0.3628(13) 0.078(12) Uiso 0.50 1 d P
Na7 Na 0.606(2) 1.105(2) 0.0191(12) 0.090(12) Uiso 0.59 1 d P
Na8 Na 1.034(2) 0.579(2) 0.1634(13) 0.101(13) Uiso 0.59 1 d P
Na9 Na 1.009(3) 1.200(2) 0.3070(13) 0.116(14) Uiso 0.65 1 d P
Na10 Na 1.370(3) 0.915(2) 0.3128(13) 0.105(14) Uiso 0.60 1 d P
Na13 Na 0.230(2) 0.430(2) 0.3858(13) 0.103(13) Uiso 0.63 1 d P
OW1 O 0.6806(18) 0.7552(17) 0.1679(10) 0.062(9) Uiso 1 1 d .
OW2 O 0.7722(16) 0.7554(16) 0.3345(9) 0.054(8) Uiso 1 1 d .
OW3 O 0.2073(18) 0.1481(18) 0.2585(10) 0.063(9) Uiso 1 1 d .
OW4 O 0.5907(19) 0.5546(19) 0.2182(10) 0.069(10) Uiso 1 1 d .
OW5 O 0.333(2) -0.0164(19) 0.1784(11) 0.075(10) Uiso 1 1 d .
OW6 O 0.5098(18) 0.0999(17) 0.2094(9) 0.061(9) Uiso 1 1 d .
OW7 O 0.666(2) 0.701(2) 0.2578(12) 0.095(13) Uiso 1 1 d .
OW8 O 0.134(3) 0.039(3) 0.1505(14) 0.087(15) Uiso 0.80 1 d P
OW9 O 0.784(4) 0.286(4) 0.225(2) 0.10(2) Uiso 0.60 1 d P
OW10 O 1.051(4) 0.558(4) 0.487(2) 0.11(2) Uiso 0.63 1 d P
OW11 O 1.105(3) 0.457(3) 0.3364(18) 0.12(2) Uiso 0.80 1 d P
OW12 O 1.326(3) 1.018(3) 0.2885(18) 0.12(2) Uiso 0.80 1 d P
OW13 O 0.272(4) 0.847(4) 0.231(2) 0.11(3) Uiso 0.56 1 d P
OW14 O 1.102(4) 1.198(4) 0.1632(19) 0.09(2) Uiso 0.60 1 d P
OW15 O 0.332(3) 0.565(3) 0.4907(18) 0.099(19) Uiso 0.70 1 d P
OW16 O 1.160(4) 0.670(4) 0.138(2) 0.07(2) Uiso 0.48 1 d P
OW17 O 0.399(4) 0.171(4) 0.3893(19) 0.10(2) Uiso 0.67 1 d P
OW18 O 0.5000 0.5000 0.5000 0.11(3) Uiso 0.70 2 d SP
OW19 O 0.928(5) 1.140(5) 0.386(3) 0.11(3) Uiso 0.50 1 d P
OW21 O 0.889(5) 0.575(5) 0.127(2) 0.11(3) Uiso 0.54 1 d P
OW22 O 1.176(5) 0.663(5) 0.264(3) 0.10(3) Uiso 0.49 1 d P
OW23 O 0.770(5) 0.437(5) 0.576(3) 0.11(3) Uiso 0.50 1 d P
OW24 O 0.116(8) 0.462(8) 0.047(5) 0.12(5) Uiso 0.32 1 d P
OW25 O 1.240(6) 0.799(6) 0.432(3) 0.11(4) Uiso 0.42 1 d P
OW26 O 0.973(4) 0.657(4) 0.579(2) 0.09(2) Uiso 0.57 1 d P
OW27 O 0.213(5) 0.696(5) 0.019(3) 0.07(3) Uiso 0.35 1 d P
OW28 O 0.516(5) -0.038(5) 0.324(3) 0.10(3) Uiso 0.50 1 d P
OW29 O 0.786(5) 0.289(5) 0.370(3) 0.10(3) Uiso 0.50 1 d P
OW30 O 0.813(5) 1.044(4) 0.460(2) 0.13(3) Uiso 0.62 1 d P
OW31 O 0.770(2) 0.769(2) -0.0627(12) 0.093(13) Uiso 1 1 d .
OW32 O 0.494(3) 0.086(3) 0.3017(16) 0.098(17) Uiso 0.80 1 d P
OW33 O 0.275(3) 0.932(3) 0.0651(15) 0.092(16) Uiso 0.80 1 d P
OW34 O 0.237(2) 1.113(2) 0.0375(13) 0.102(14) Uiso 1 1 d .
OW35 O 0.658(3) 0.587(3) 0.5321(15) 0.090(15) Uiso 0.80 1 d P
OW36 O 0.378(4) 0.676(4) 0.405(2) 0.10(2) Uiso 0.60 1 d P
OW37 O 0.730(3) 0.879(3) 0.4816(15) 0.091(15) Uiso 0.80 1 d P
OW38 O 0.384(2) 0.973(2) 0.4601(13) 0.088(13) Uiso 0.90 1 d P

loop_
_atom_site_aniso_label
_atom_site_aniso_U_11
_atom_site_aniso_U_22
_atom_site_aniso_U_33
_atom_site_aniso_U_23
_atom_site_aniso_U_13
_atom_site_aniso_U_12
W1 0.0289(8) 0.0230(8) 0.0194(6) 0.0039(6) -0.0005(6) 0.0094(7)
W2 0.0249(8) 0.0220(8) 0.0215(7) 0.0043(6) 0.0047(6) 0.0045(6)
W3 0.0358(9) 0.0264(8) 0.0226(7) 0.0064(6) 0.0029(6) 0.0172(7)
W4 0.0241(8) 0.0198(8) 0.0256(7) 0.0039(6) 0.0039(6) 0.0026(6)
W5 0.0218(8) 0.0237(8) 0.0283(7) 0.0038(6) 0.0012(6) 0.0060(6)
W6 0.0305(9) 0.0268(8) 0.0259(7) 0.0055(7) -0.0008(6) 0.0086(7)
W7 0.0285(9) 0.0216(8) 0.0229(7) 0.0045(6) 0.0055(6) 0.0058(7)
W8 0.0318(9) 0.0233(8) 0.0265(7) 0.0016(7) 0.0004(6) 0.0054(7)
W9 0.0209(8) 0.0281(8) 0.0295(7) 0.0047(7) 0.0008(6) 0.0069(7)
W10 0.0310(9) 0.0237(8) 0.0226(7) 0.0065(6) 0.0018(6) 0.0077(7)
W11 0.0219(8) 0.0251(8) 0.0247(7) 0.0031(6) 0.0024(6) 0.0059(6)
W12 0.0346(9) 0.0257(8) 0.0257(7) 0.0054(6) 0.0028(6) 0.0131(7)
W13 0.0316(9) 0.0250(8) 0.0259(7) 0.0030(7) 0.0005(6) 0.0063(7)
W14 0.0255(8) 0.0233(8) 0.0214(7) 0.0041(6) 0.0026(6) 0.0053(6)
W15 0.0282(9) 0.0229(8) 0.0304(7) 0.0054(7) 0.0026(6) 0.0082(7)
W16 0.0264(9) 0.0295(9) 0.0280(7) 0.0002(7) -0.0013(6) 0.0103(7)
W17 0.0305(9) 0.0289(9) 0.0211(7) 0.0060(6) 0.0045(6) 0.0064(7)
W18 0.0243(8) 0.0212(8) 0.0263(7) 0.0043(6) 0.0082(6) 0.0004(6)
W19 0.0225(8) 0.0196(8) 0.0279(7) 0.0026(6) 0.0012(6) 0.0004(6)
W20 0.0278(9) 0.0216(8) 0.0244(7) -0.0004(6) -0.0008(6) 0.0036(7)
W21 0.0233(8) 0.0272(8) 0.0286(7) 0.0055(7) 0.0023(6) 0.0027(7)
W22 0.0287(9) 0.0217(8) 0.0234(7) 0.0031(6) -0.0002(6) 0.0080(7)
W23 0.0322(9) 0.0204(8) 0.0266(7) 0.0019(6) 0.0012(6) 0.0098(7)
W24 0.0241(8) 0.0297(8) 0.0253(7) 0.0018(7) -0.0031(6) 0.0082(7)
W25 0.0301(9) 0.0239(8) 0.0249(7) 0.0068(6) 0.0024(6) 0.0065(7)
W26 0.0253(8) 0.0212(8) 0.0242(7) 0.0039(6) 0.0000(6) 0.0071(6)
W27 0.0255(8) 0.0172(7) 0.0265(7) 0.0027(6) 0.0003(6) -0.0001(6)
W28 0.0271(8) 0.0244(8) 0.0248(7) 0.0041(6) 0.0052(6) 0.0070(7)
W29 0.0241(8) 0.0249(8) 0.0291(7) 0.0053(7) 0.0047(6) 0.0052(7)
W30 0.0221(8) 0.0282(8) 0.0271(7) 0.0025(7) -0.0033(6) 0.0065(7)
W31 0.0262(8) 0.0235(8) 0.0225(7) 0.0028(6) 0.0057(6) 0.0053(7)
W32 0.0291(9) 0.0261(8) 0.0272(7) 0.0031(7) 0.0014(6) 0.0105(7)
W33 0.0227(8) 0.0299(9) 0.0293(7) 0.0026(7) 0.0022(6) 0.0099(7)
W34 0.0248(8) 0.0298(9) 0.0313(8) 0.0068(7) 0.0033(6) 0.0056(7)
W35 0.0229(8) 0.0249(8) 0.0335(8) 0.0059(7) -0.0023(6) 0.0039(7)
W36 0.0272(9) 0.0220(8) 0.0318(8) 0.0013(7) 0.0007(6) 0.0047(7)
W37 0.0251(8) 0.0238(8) 0.0360(8) 0.0077(7) 0.0091(7) 0.0009(7)
W38 0.0339(10) 0.0358(10) 0.0362(8) 0.0058(8) -0.0012(7) 0.0015(8)
W39 0.0425(10) 0.0250(9) 0.0370(8) 0.0084(7) 0.0090(7) 0.0102(8)
W40 0.0390(10) 0.0308(9) 0.0383(8) 0.0071(7) -0.0059(7) 0.0102(8)
W41 0.0262(9) 0.0304(9) 0.0321(8) 0.0051(7) 0.0007(6) 0.0021(7)
W42 0.0423(11) 0.0355(10) 0.0487(10) 0.0148(8) 0.0089(8) 0.0083(8)
Gd2 0.0243(10) 0.0224(10) 0.0265(9) 0.0042(8) 0.0033(7) 0.0031(8)
Gd3 0.0323(11) 0.0256(10) 0.0334(10) 0.0066(8) -0.0001(8) 0.0059(9)
Mn2 0.019(2) 0.0013(18) 0.0228(19) 0.0065(16) -0.0283(16) -0.0030(16)
Mn1 0.033(3) 0.029(3) 0.025(3) 0.002(2) 0.002(2) 0.010(3)
Gd1 0.0553(19) 0.087(2) 0.0764(18) 0.0123(17) -0.0092(14) -0.0127(16)
P1 0.027(5) 0.019(5) 0.019(4) 0.005(4) -0.002(4) 0.010(4)
P2 0.017(5) 0.023(5) 0.025(4) 0.006(4) 0.001(4) 0.008(4)
P3 0.019(5) 0.024(5) 0.023(4) -0.002(4) -0.006(4) 0.007(4)
P4 0.026(5) 0.020(5) 0.013(4) 0.001(4) 0.003(3) -0.001(4)
P5 0.033(6) 0.018(5) 0.022(4) 0.002(4) 0.001(4) 0.009(4)
P6 0.014(5) 0.018(5) 0.031(5) 0.000(4) 0.001(4) 0.002(4)
K1 0.078(9) 0.089(10) 0.065(7) 0.024(7) 0.003(6) 0.017(8)
K2 0.073(9) 0.065(8) 0.086(8) 0.025(7) 0.010(7) 0.029(7)
K3 0.081(10) 0.100(12) 0.107(10) 0.029(9) 0.010(8) 0.042(9)
K4 0.044(6) 0.059(7) 0.049(5) 0.016(5) 0.003(5) 0.012(5)
K5 0.098(10) 0.072(8) 0.042(5) 0.000(6) -0.015(6) 0.038(7)
K6 0.066(10) 0.090(12) 0.27(2) 0.074(13) 0.062(12) 0.046(9)

loop_
_atom_type_symbol
_atom_type_description
_atom_type_scat_dispersion_real
_atom_type_scat_dispersion_imag
_atom_type_scat_source
O O 0.0106 0.0060 'International Tables Vol C Tables 4.2.6.8 and 6.1.1.4'
H H 0.0000 0.0000 'International Tables Vol C Tables 4.2.6.8 and 6.1.1.4'
W W -0.8490 6.8722 'International Tables Vol C Tables 4.2.6.8 and 6.1.1.4'
Gd Gd -0.1653 3.9035 'International Tables Vol C Tables 4.2.6.8 and 6.1.1.4'
P P 0.1023 0.0942 'International Tables Vol C Tables 4.2.6.8 and 6.1.1.4'
Mn Mn 0.3368 0.7283 'International Tables Vol C Tables 4.2.6.8 and 6.1.1.4'
C C 0.0033 0.0016 'International Tables Vol C Tables 4.2.6.8 and 6.1.1.4'
Na Na 0.0362 0.0249 'International Tables Vol C Tables 4.2.6.8 and 6.1.1.4'
K K 0.2009 0.2494 'International Tables Vol C Tables 4.2.6.8 and 6.1.1.4'

loop_
_geom_angle_atom_site_label_1
_geom_angle_atom_site_label_2
_geom_angle_atom_site_label_3
_geom_angle
_geom_angle_site_symmetry_1
_geom_angle_site_symmetry_3
O14 W1 O72 98.3(10) . .
O14 W1 O78 106.9(9) . .
O72 W1 O78 95.9(10) . .
O14 W1 O86 96.7(10) . .
O72 W1 O86 93.3(10) . .
O78 W1 O86 153.0(9) . .
O14 W1 O95 91.3(9) . .
O72 W1 O95 169.8(8) . .
O78 W1 O95 84.3(9) . .
O86 W1 O95 82.3(9) . .
O14 W1 O47 165.2(10) . .
O72 W1 O47 90.0(9) . .
O78 W1 O47 84.2(9) . .
O86 W1 O47 70.5(9) . .
O95 W1 O47 79.9(8) . .
O147 W2 O87 98.3(11) . .
O147 W2 O51 97.7(11) . .
O87 W2 O51 93.8(10) . .
O147 W2 O53 94.5(11) . .
O87 W2 O53 92.0(10) . .
O51 W2 O53 165.6(8) . .
O147 W2 O71 93.0(11) . .
O87 W2 O71 168.2(9) . .
O51 W2 O71 88.2(9) . .
O53 W2 O71 83.6(9) . .
O147 W2 O116 174.6(11) . .
O87 W2 O116 87.1(10) . .
O51 W2 O116 81.5(9) . .
O53 W2 O116 85.6(9) . .
O71 W2 O116 81.6(9) . .
O147 W2 K5 44.8(9) . .
O87 W2 K5 141.5(7) . .
O51 W2 K5 100.9(7) . .
O53 W2 K5 82.6(7) . .
O71 W2 K5 48.9(6) . .
O116 W2 K5 130.0(7) . .
O68 W3 O86 102.6(11) . .
O68 W3 O128 101.3(10) . .
O86 W3 O128 156.1(10) . .
O68 W3 O74 95.6(11) . .
O86 W3 O74 89.4(10) . .
O128 W3 O74 87.7(10) . .
O68 W3 O18 97.6(10) . .
O86 W3 O18 88.5(9) . .
O128 W3 O18 89.0(9) . .
O74 W3 O18 166.7(9) . .
O68 W3 O47 173.8(10) . .
O86 W3 O47 71.2(10) . .
O128 W3 O47 84.9(9) . .
O74 W3 O47 84.2(10) . .
O18 W3 O47 82.7(9) . .
O105 W4 O15 99.2(11) . .
O105 W4 O43 103.0(11) . .
O15 W4 O43 92.8(10) . .
O105 W4 O53 100.2(10) . .
O15 W4 O53 89.0(9) . .
O43 W4 O53 156.2(10) . .
O105 W4 O82 93.0(11) . .
O15 W4 O82 166.4(10) . .
O43 W4 O82 90.3(10) . .
O53 W4 O82 82.9(10) . .
O105 W4 O121 173.7(10) . .
O15 W4 O121 83.6(9) . .
O43 W4 O121 71.2(10) . .
O53 W4 O121 85.4(9) . .
O82 W4 O121 84.8(9) . .
O105 W4 K4 38.4(8) . .
O15 W4 K4 137.6(7) . .
O43 W4 K4 96.2(8) . .
O53 W4 K4 98.3(7) . .
O82 W4 K4 54.9(7) . .
O121 W4 K4 138.3(6) . .
O157 W5 O85 99.4(12) . .
O157 W5 O98 97.2(11) . .
O85 W5 O98 96.8(11) . .
O157 W5 O37 92.5(11) . .
O85 W5 O37 93.4(11) . .
O98 W5 O37 164.6(9) . .
O157 W5 O24 168.5(11) . .
O85 W5 O24 90.0(9) . .
O98 W5 O24 88.1(8) . .
O37 W5 O24 80.3(8) . .
O157 W5 O25 91.1(11) . .
O85 W5 O25 169.2(9) . .
O98 W5 O25 84.3(9) . .
O37 W5 O25 83.6(9) . .
O24 W5 O25 79.3(8) . .
O178 W6 O75 98.4(12) . .
O178 W6 O90 101.6(11) . .
O75 W6 O90 93.1(11) . .
O178 W6 O49 101.7(12) . .
O75 W6 O49 92.5(11) . .
O90 W6 O49 154.9(10) . .
O178 W6 O134 96.3(11) . .
O75 W6 O134 165.3(9) . .
O90 W6 O134 85.1(10) . .
O49 W6 O134 83.3(10) . .
O178 W6 O143 172.8(12) . .
O75 W6 O143 87.0(10) . .
O90 W6 O143 82.8(9) . .
O49 W6 O143 73.1(9) . .
O134 W6 O143 78.3(9) . .
O139 W7 O159 99.2(11) . .
O139 W7 O90 94.9(11) . .
O159 W7 O90 95.0(11) . .
O139 W7 O87 96.7(11) . .
O159 W7 O87 97.0(11) . .
O90 W7 O87 161.8(10) . .
O139 W7 O65 169.5(9) . .
O159 W7 O65 91.3(10) . .
O90 W7 O65 83.8(10) . .
O87 W7 O65 82.3(9) . .
O139 W7 O67 88.4(10) . .
O159 W7 O67 172.4(11) . .
O90 W7 O67 83.6(9) . .
O87 W7 O67 82.8(9) . .
O65 W7 O67 81.1(8) . .
O162 W8 O113 99.1(12) . .
O162 W8 O60 97.3(13) . .
O113 W8 O60 95.5(11) . .
O162 W8 O111 94.0(12) . .
O113 W8 O111 165.5(9) . .
O60 W8 O111 88.9(10) . .
O162 W8 O64 95.2(12) . .
O113 W8 O64 87.2(10) . .
O60 W8 O64 166.6(9) . .
O111 W8 O64 85.5(9) . .
O162 W8 O158 177.9(12) . .
O113 W8 O158 83.0(9) . .
O60 W8 O158 82.1(10) . .
O111 W8 O158 83.9(9) . .
O64 W8 O158 85.3(9) . .
O162 W8 K3 131.3(10) . .
O113 W8 K3 53.4(8) . .
O60 W8 K3 54.7(8) . .
O111 W8 K3 120.6(7) . .
O64 W8 K3 118.8(7) . .
O158 W8 K3 49.8(7) . .
O125 W9 O154 97.4(10) . .
O125 W9 O91 97.3(11) . .
O154 W9 O91 91.7(9) . .
O125 W9 O150 105.4(11) . .
O154 W9 O150 157.1(10) . .
O91 W9 O150 88.1(10) . .
O125 W9 O59 97.4(11) . .
O154 W9 O59 91.4(10) . .
O91 W9 O59 164.5(10) . .
O150 W9 O59 83.1(10) . .
O125 W9 O45 171.6(9) . .
O154 W9 O45 74.2(9) . .
O91 W9 O45 83.4(9) . .
O150 W9 O45 83.0(9) . .
O59 W9 O45 82.8(9) . .
O125 W9 K6 40.2(9) . .
O154 W9 K6 97.9(8) . .
O91 W9 K6 57.0(7) . .
O150 W9 K6 101.2(9) . .
O59 W9 K6 137.4(7) . .
O45 W9 K6 139.8(6) . .
O88 W10 O55 97.5(10) . .
O88 W10 O40 102.3(10) . .
O55 W10 O40 88.1(10) . .
O88 W10 O84 100.5(10) . .
O55 W10 O84 94.1(9) . .
O40 W10 O84 156.6(9) . .
O88 W10 O72 92.5(10) . .
O55 W10 O72 168.9(10) . .
O40 W10 O72 84.9(9) . .
O84 W10 O72 88.9(9) . .
O88 W10 O35 172.2(9) . .
O55 W10 O35 86.7(9) . .
O40 W10 O35 84.4(8) . .
O84 W10 O35 72.5(8) . .
O72 W10 O35 84.0(8) . .
O6 W11 O4 102.3(11) . .
O6 W11 O98 96.7(11) . .
O4 W11 O98 97.9(10) . .
O6 W11 O93 92.2(11) . .
O4 W11 O93 93.1(10) . .
O98 W11 O93 164.0(10) . .
O6 W11 O81 89.3(10) . .
O4 W11 O81 167.0(9) . .
O98 W11 O81 86.4(9) . .
O93 W11 O81 80.5(10) . .
O6 W11 O166 168.4(11) . .
O4 W11 O166 88.1(10) . .
O98 W11 O166 86.9(10) . .
O93 W11 O166 82.0(10) . .
O81 W11 O166 79.8(9) . .
O151 W12 O57 100.8(10) . .
O151 W12 O74 96.8(10) . .
O57 W12 O74 92.2(10) . .
O151 W12 O144 94.3(11) . .
O57 W12 O144 87.7(11) . .
O74 W12 O144 168.7(11) . .
O151 W12 O84 98.1(9) . .
O57 W12 O84 160.4(10) . .
O74 W12 O84 90.8(9) . .
O144 W12 O84 85.6(9) . .
O151 W12 O35 172.1(9) . .
O57 W12 O35 86.4(9) . .
O74 W12 O35 86.2(9) . .
O144 W12 O35 82.5(10) . .
O84 W12 O35 74.5(8) . .
O151 W12 K5 48.4(7) . 1_565
O57 W12 K5 54.2(8) . 1_565
O74 W12 K5 108.5(7) . 1_565
O144 W12 K5 80.5(8) . 1_565
O84 W12 K5 141.9(6) . 1_565
O35 W12 K5 137.3(5) . 1_565
O126 W13 O150 96.3(11) . .
O126 W13 O60 98.0(11) . .
O150 W13 O60 88.3(11) . .
O126 W13 O101 97.8(11) . .
O150 W13 O101 165.6(10) . .
O60 W13 O101 92.2(11) . .
O126 W13 O108 95.2(11) . .
O150 W13 O108 85.7(10) . .
O60 W13 O108 166.1(9) . .
O101 W13 O108 90.5(10) . .
O126 W13 O181 179.4(11) . .
O150 W13 O181 83.5(10) . .
O60 W13 O181 81.5(10) . .
O101 W13 O181 82.3(10) . .
O108 W13 O181 85.4(9) . .
O126 W13 K3 130.1(9) . .
O150 W13 K3 119.3(8) . .
O60 W13 K3 53.6(8) . .
O101 W13 K3 51.4(8) . .
O108 W13 K3 119.5(7) . .
O181 W13 K3 49.6(7) . .
O163 W14 O145 100.6(11) . .
O163 W14 O42 99.2(10) . .
O145 W14 O42 96.5(10) . .
O163 W14 O128 93.7(10) . .
O145 W14 O128 163.5(10) . .
O42 W14 O128 89.2(9) . .
O163 W14 O33 92.7(10) . .
O145 W14 O33 86.6(11) . .
O42 W14 O33 166.8(9) . .
O128 W14 O33 84.5(10) . .
O163 W14 O160 173.0(10) . .
O145 W14 O160 83.7(10) . .
O42 W14 O160 85.7(9) . .
O128 W14 O160 81.3(10) . .
O33 W14 O160 82.0(9) . .
O163 W14 K2 132.4(8) . .
O145 W14 K2 54.1(8) . .
O42 W14 K2 53.4(7) . .
O128 W14 K2 120.1(7) . .
O33 W14 K2 120.9(7) . .
O160 W14 K2 54.6(7) . .
O70 W15 O32 96.7(10) . .
O70 W15 O64 101.8(10) . .
O32 W15 O64 87.3(9) . .
O70 W15 O179 100.8(10) . .
O32 W15 O179 90.4(9) . .
O64 W15 O179 157.4(10) . .
O70 W15 O77 99.1(11) . .
O32 W15 O77 164.2(10) . .
O64 W15 O77 88.3(10) . .
O179 W15 O77 87.9(10) . .
O70 W15 O164 172.6(9) . .
O32 W15 O164 81.8(9) . .
O64 W15 O164 85.4(8) . .
O179 W15 O164 72.0(9) . .
O77 W15 O164 82.7(9) . .
O80 W16 O33 100.7(10) . .
O80 W16 O23 99.8(10) . .
O33 W16 O23 159.5(11) . .
O80 W16 O131 97.9(12) . .
O33 W16 O131 94.3(11) . .
O23 W16 O131 82.5(11) . .
O80 W16 O18 98.1(10) . .
O33 W16 O18 88.5(9) . .
O23 W16 O18 89.0(10) . .
O131 W16 O18 163.0(10) . .
O80 W16 O30 174.0(9) . .
O33 W16 O30 85.3(9) . .
O23 W16 O30 74.2(9) . .
O131 W16 O30 80.9(10) . .
O18 W16 O30 82.6(8) . .
O76 W17 O39 99.6(11) . .
O76 W17 O41 103.0(10) . .
O39 W17 O41 92.1(10) . .
O76 W17 O63 99.0(10) . .
O39 W17 O63 90.2(9) . .
O41 W17 O63 157.2(8) . .
O76 W17 O20 95.3(10) . .
O39 W17 O20 165.1(9) . .
O41 W17 O20 85.4(9) . .
O63 W17 O20 86.6(9) . .
O76 W17 O62 171.9(10) . .
O39 W17 O62 85.3(9) . .
O41 W17 O62 83.2(8) . .
O63 W17 O62 74.4(8) . .
O20 W17 O62 79.8(8) . .
O102 W18 O100 105.6(10) . .
O102 W18 O48 99.6(10) . .
O100 W18 O48 96.4(10) . .
O102 W18 O43 95.4(11) . .
O100 W18 O43 157.4(11) . .
O48 W18 O43 88.2(10) . .
O102 W18 O39 91.7(10) . .
O100 W18 O39 87.8(10) . .
O48 W18 O39 166.3(9) . .
O43 W18 O39 83.1(10) . .
O102 W18 O121 165.5(10) . .
O100 W18 O121 86.3(10) . .
O48 W18 O121 87.0(9) . .
O43 W18 O121 71.8(10) . .
O39 W18 O121 80.3(9) . .
O97 W19 O21 98.2(9) . .
O97 W19 O37 102.2(10) . .
O21 W19 O37 92.2(10) . .
O97 W19 O56 98.8(10) . .
O21 W19 O56 88.4(10) . .
O37 W19 O56 158.8(10) . .
O97 W19 O135 99.2(10) . .
O21 W19 O135 162.0(10) . .
O37 W19 O135 88.4(10) . .
O56 W19 O135 84.6(11) . .
O97 W19 O50 173.6(9) . .
O21 W19 O50 82.9(9) . .
O37 W19 O50 84.1(9) . .
O56 W19 O50 74.9(10) . .
O135 W19 O50 79.3(10) . .
O99 W20 O95 102.3(10) . .
O99 W20 O103 103.0(11) . .
O95 W20 O103 91.4(10) . .
O99 W20 O23 101.0(10) . .
O95 W20 O23 94.1(10) . .
O103 W20 O23 153.6(10) . .
O99 W20 O17 94.0(10) . .
O95 W20 O17 163.7(8) . .
O103 W20 O17 85.0(10) . .
O23 W20 O17 82.5(10) . .
O99 W20 O30 171.1(10) . .
O95 W20 O30 84.5(8) . .
O103 W20 O30 82.3(8) . .
O23 W20 O30 72.7(8) . .
O17 W20 O30 79.2(8) . .
O46 W21 O115 98.6(11) . .
O46 W21 O58 104.1(10) . .
O115 W21 O58 94.9(10) . .
O46 W21 O28 99.9(10) . .
O115 W21 O28 88.6(9) . .
O58 W21 O28 154.8(9) . .
O46 W21 O55 96.5(10) . .
O115 W21 O55 164.6(10) . .
O58 W21 O55 83.8(9) . .
O28 W21 O55 86.3(9) . .
O46 W21 O36 170.8(10) . .
O115 W21 O36 82.4(9) . .
O58 W21 O36 84.8(8) . .
O28 W21 O36 70.9(8) . .
O55 W21 O36 82.2(8) . .
O138 W22 O54 98.4(11) . .
O138 W22 O42 98.2(10) . .
O54 W22 O42 93.9(11) . .
O138 W22 O118 96.3(10) . .
O54 W22 O118 94.8(11) . .
O42 W22 O118 161.8(8) . .
O138 W22 O57 90.5(10) . .
O54 W22 O57 171.0(10) . .
O42 W22 O57 85.2(9) . .
O118 W22 O57 83.8(9) . .
O138 W22 O104 172.6(9) . .
O54 W22 O104 88.9(10) . .
O42 W22 O104 81.8(8) . .
O118 W22 O104 82.3(8) . .
O57 W22 O104 82.1(8) . .
O138 W22 K2 134.3(8) . .
O54 W22 K2 54.2(8) . .
O42 W22 K2 55.1(7) . .
O118 W22 K2 119.3(7) . .
O57 W22 K2 119.0(6) . .
O104 W22 K2 51.4(6) . .
O138 W22 K5 43.8(8) . 1_565
O54 W22 K5 139.1(8) . 1_565
O42 W22 K5 104.9(7) . 1_565
O118 W22 K5 78.5(7) . 1_565
O57 W22 K5 49.3(6) . 1_565
O104 W22 K5 129.0(6) . 1_565
K2 W22 K5 159.7(3) . 1_565
O172 W23 O109 102.2(11) . .
O172 W23 O26 97.3(10) . .
O109 W23 O26 98.5(10) . .
O172 W23 O103 94.7(11) . .
O109 W23 O103 95.4(10) . .
O26 W23 O103 159.2(9) . .
O172 W23 O78 167.0(9) . .
O109 W23 O78 90.6(10) . .
O26 W23 O78 82.7(9) . .
O103 W23 O78 81.8(10) . .
O172 W23 O61 89.2(10) . .
O109 W23 O61 168.5(10) . .
O26 W23 O61 80.8(8) . .
O103 W23 O61 82.5(9) . .
O78 W23 O61 78.0(9) . .
O127 W24 O81 105.0(11) . .
O127 W24 O31 98.0(11) . .
O81 W24 O31 91.8(10) . .
O127 W24 O94 94.3(11) . .
O81 W24 O94 88.3(11) . .
O31 W24 O94 167.2(9) . .
O127 W24 O107 97.8(11) . .
O81 W24 O107 157.1(9) . .
O31 W24 O107 87.3(10) . .
O94 W24 O107 87.7(11) . .
O127 W24 O5 170.5(11) . .
O81 W24 O5 84.2(9) . .
O31 W24 O5 83.9(9) . .
O94 W24 O5 83.3(9) . .
O107 W24 O5 72.9(9) . .
O79 W25 O93 100.5(11) . .
O79 W25 O94 97.9(12) . .
O93 W25 O94 89.3(11) . .
O79 W25 O179 99.5(11) . .
O93 W25 O179 159.9(10) . .
O94 W25 O179 90.2(11) . .
O79 W25 O34 99.1(11) . .
O93 W25 O34 89.5(10) . .
O94 W25 O34 162.8(10) . .
O179 W25 O34 85.1(10) . .
O79 W25 O164 173.2(11) . .
O93 W25 O164 85.7(9) . .
O94 W25 O164 84.9(10) . .
O179 W25 O164 74.3(9) . .
O34 W25 O164 77.9(9) . .
O92 W26 O71 98.5(11) . .
O92 W26 O63 99.9(11) . .
O71 W26 O63 160.2(10) . .
O92 W26 O149 102.0(12) . .
O71 W26 O149 93.6(10) . .
O63 W26 O149 89.9(9) . .
O92 W26 O15 96.5(11) . .
O71 W26 O15 85.5(9) . .
O63 W26 O15 85.1(8) . .
O149 W26 O15 161.4(9) . .
O92 W26 O62 174.2(11) . .
O71 W26 O62 87.1(8) . .
O63 W26 O62 74.4(8) . .
O149 W26 O62 79.1(9) . .
O15 W26 O62 82.3(8) . .
O92 W26 K5 46.3(9) . .
O71 W26 K5 52.6(7) . .
O63 W26 K5 143.7(7) . .
O149 W26 K5 107.9(7) . .
O15 W26 K5 86.2(6) . .
O62 W26 K5 138.9(5) . .
O171 W27 O65 103.6(10) . .
O171 W27 O82 100.3(11) . .
O65 W27 O82 94.9(10) . .
O171 W27 O22 99.2(10) . .
O65 W27 O22 154.5(10) . .
O82 W27 O22 92.0(10) . .
O171 W27 O75 91.0(11) . .
O65 W27 O75 86.8(10) . .
O82 W27 O75 167.8(10) . .
O22 W27 O75 81.6(10) . .
O171 W27 O29 166.7(10) . .
O65 W27 O29 87.0(8) . .
O82 W27 O29 86.4(9) . .
O22 W27 O29 68.9(8) . .
O75 W27 O29 81.6(9) . .
O171 W27 K4 42.8(8) . .
O65 W27 K4 107.9(7) . .
O82 W27 K4 57.6(7) . .
O22 W27 K4 96.4(7) . .
O75 W27 K4 133.2(7) . .
O29 W27 K4 141.4(5) . .
O175 W28 O66 100.4(12) . .
O175 W28 O152 97.6(13) . .
O66 W28 O152 91.7(12) . .
O175 W28 O136 96.4(12) . .
O66 W28 O136 93.8(11) . .
O152 W28 O136 163.8(10) . .
O175 W28 O52 92.4(11) . .
O66 W28 O52 167.1(9) . .
O152 W28 O52 88.0(10) . .
O136 W28 O52 83.2(9) . .
O175 W28 O19 176.7(11) . .
O66 W28 O19 82.9(10) . .
O152 W28 O19 81.8(10) . .
O136 W28 O19 83.8(9) . .
O52 W28 O19 84.4(9) . .
O175 W28 K1 130.9(9) . .
O66 W28 K1 51.3(8) . .
O152 W28 K1 52.7(9) . .
O136 W28 K1 121.4(7) . .
O52 W28 K1 120.1(6) . .
O19 W28 K1 51.1(6) . .
O175 W28 K6 31.7(10) . 1_455
O66 W28 K6 103.0(8) . 1_455
O152 W28 K6 66.1(8) . 1_455
O136 W28 K6 127.1(7) . 1_455
O52 W28 K6 88.6(7) . 1_455
O19 W28 K6 147.3(7) . 1_455
K1 W28 K6 107.9(3) . 1_455
O180 W29 O59 96.8(11) . .
O180 W29 O161 100.6(11) . .
O59 W29 O161 162.4(11) . .
O180 W29 O108 101.2(10) . .
O59 W29 O108 86.0(10) . .
O161 W29 O108 87.9(10) . .
O180 W29 O56 101.6(11) . .
O59 W29 O56 91.3(11) . .
O161 W29 O56 87.9(11) . .
O108 W29 O56 157.2(10) . .
O180 W29 O50 173.6(9) . .
O59 W29 O50 82.4(10) . .
O161 W29 O50 80.7(9) . .
O108 W29 O50 85.1(8) . .
O56 W29 O50 72.1(10) . .
O96 W30 O25 102.7(12) . .
O96 W30 O31 97.2(12) . .
O25 W30 O31 92.6(10) . .
O96 W30 O154 100.2(11) . .
O25 W30 O154 156.7(9) . .
O31 W30 O154 88.8(10) . .
O96 W30 O21 96.3(12) . .
O25 W30 O21 87.2(9) . .
O31 W30 O21 166.2(8) . .
O154 W30 O21 86.0(9) . .
O96 W30 O45 170.7(11) . .
O25 W30 O45 85.9(8) . .
O31 W30 O45 85.6(9) . .
O154 W30 O45 71.0(8) . .
O21 W30 O45 80.6(8) . .
O148 W31 O89 100.8(11) . .
O148 W31 O41 97.4(9) . .
O89 W31 O41 94.8(11) . .
O148 W31 O66 96.0(10) . .
O89 W31 O66 94.4(12) . .
O41 W31 O66 162.1(9) . .
O148 W31 O100 90.2(9) . .
O89 W31 O100 169.0(10) . .
O41 W31 O100 84.0(9) . .
O66 W31 O100 84.1(10) . .
O148 W31 O124 170.3(9) . .
O89 W31 O124 88.7(10) . .
O41 W31 O124 83.8(8) . .
O66 W31 O124 81.0(9) . .
O100 W31 O124 80.4(8) . .
O148 W31 K1 134.0(8) . .
O89 W31 K1 52.4(8) . .
O41 W31 K1 119.0(7) . .
O66 W31 K1 56.8(8) . .
O100 W31 K1 119.0(7) . .
O124 W31 K1 51.4(6) . .
O156 W32 O26 100.4(11) . .
O156 W32 O27 95.4(11) . .
O26 W32 O27 92.9(10) . .
O156 W32 O40 97.1(11) . .
O26 W32 O40 90.3(10) . .
O27 W32 O40 166.4(8) . .
O156 W32 O58 94.4(11) . .
O26 W32 O58 164.8(9) . .
O27 W32 O58 89.2(9) . .
O40 W32 O58 84.4(9) . .
O156 W32 O69 174.3(11) . .
O26 W32 O69 85.2(9) . .
O27 W32 O69 83.6(9) . .
O40 W32 O69 83.5(9) . .
O58 W32 O69 80.0(9) . .
O176 W33 O111 101.3(10) . .
O176 W33 O107 99.6(11) . .
O111 W33 O107 159.1(10) . .
O176 W33 O91 97.8(11) . .
O111 W33 O91 87.5(9) . .
O107 W33 O91 90.6(10) . .
O176 W33 O32 95.4(11) . .
O111 W33 O32 84.7(9) . .
O107 W33 O32 92.5(10) . .
O91 W33 O32 165.7(9) . .
O176 W33 O5 174.0(9) . .
O111 W33 O5 84.6(9) . .
O107 W33 O5 74.5(9) . .
O91 W33 O5 83.8(9) . .
O32 W33 O5 83.6(9) . .
O176 W33 K6 40.3(9) . .
O111 W33 K6 100.4(8) . .
O107 W33 K6 96.0(8) . .
O91 W33 K6 57.7(7) . .
O32 W33 K6 135.7(7) . .
O5 W33 K6 140.6(7) . .
O122 W34 O52 101.7(11) . .
O122 W34 O177 101.9(12) . .
O52 W34 O177 93.5(10) . .
O122 W34 O129 94.7(12) . .
O52 W34 O129 86.1(9) . .
O177 W34 O129 163.0(10) . .
O122 W34 O49 98.2(11) . .
O52 W34 O49 159.4(10) . .
O177 W34 O49 87.4(10) . .
O129 W34 O49 87.1(9) . .
O122 W34 O143 171.4(10) . .
O52 W34 O143 86.7(9) . .
O177 W34 O143 79.5(10) . .
O129 W34 O143 83.5(9) . .
O49 W34 O143 73.3(9) . .
O83 W35 O44 99.6(11) . .
O83 W35 O135 100.2(12) . .
O44 W35 O135 95.8(10) . .
O83 W35 O161 96.3(12) . .
O44 W35 O161 161.9(10) . .
O135 W35 O161 89.8(11) . .
O83 W35 O115 99.2(11) . .
O44 W35 O115 85.9(9) . .
O135 W35 O115 160.0(11) . .
O161 W35 O115 83.2(10) . .
O83 W35 O119 177.7(11) . .
O44 W35 O119 82.6(9) . .
O135 W35 O119 80.0(10) . .
O161 W35 O119 81.4(10) . .
O115 W35 O119 80.4(9) . .
O114 W36 O118 102.5(11) . .
O114 W36 O28 100.3(11) . .
O118 W36 O28 156.7(10) . .
O114 W36 O144 101.2(12) . .
O118 W36 O144 89.2(11) . .
O28 W36 O144 91.1(10) . .
O114 W36 O44 95.4(10) . .
O118 W36 O44 87.6(9) . .
O28 W36 O44 85.5(9) . .
O144 W36 O44 163.3(10) . .
O114 W36 O36 172.3(10) . .
O118 W36 O36 83.3(9) . .
O28 W36 O36 73.6(9) . .
O144 W36 O36 83.9(10) . .
O44 W36 O36 79.5(8) . .
O142 W37 O22 100.5(11) . .
O142 W37 O136 102.9(11) . .
O22 W37 O136 156.3(10) . .
O142 W37 O129 98.6(11) . .
O22 W37 O129 93.4(9) . .
O136 W37 O129 86.1(9) . .
O142 W37 O48 94.7(11) . .
O22 W37 O48 88.8(10) . .
O136 W37 O48 86.3(10) . .
O129 W37 O48 165.8(9) . .
O142 W37 O29 172.6(10) . .
O22 W37 O29 73.0(9) . .
O136 W37 O29 83.3(9) . .
O129 W37 O29 85.6(8) . .
O48 W37 O29 81.7(8) . .
O146 W38 O186 102.9(14) . .
O146 W38 O51 97.7(13) . .
O186 W38 O51 98.5(12) . .
O146 W38 O113 98.9(13) . .
O186 W38 O113 101.7(12) . .
O51 W38 O113 150.1(9) . .
O146 W38 O141 170.0(14) . .
O186 W38 O141 86.9(13) . .
O51 W38 O141 78.4(11) . .
O113 W38 O141 81.0(11) . .
O146 W38 O112 89.8(13) . .
O186 W38 O112 167.3(11) . .
O51 W38 O112 79.1(10) . .
O113 W38 O112 76.3(11) . .
O141 W38 O112 80.5(11) . .
O146 W38 K3 133.0(12) . .
O186 W38 K3 61.2(9) . .
O51 W38 K3 127.0(7) . .
O113 W38 K3 49.9(8) . .
O141 W38 K3 53.9(9) . .
O112 W38 K3 110.2(8) . .
O110 W39 O134 100.2(12) . .
O110 W39 O17 99.9(11) . .
O134 W39 O17 97.0(10) . .
O110 W39 O177 96.7(12) . .
O134 W39 O177 90.8(10) . .
O17 W39 O177 160.1(10) . .
O110 W39 O131 94.0(12) . .
O134 W39 O131 163.3(11) . .
O17 W39 O131 89.2(11) . .
O177 W39 O131 78.8(11) . .
O110 W39 O137 178.3(13) . .
O134 W39 O137 80.0(12) . .
O17 W39 O137 81.7(12) . .
O177 W39 O137 81.6(12) . .
O131 W39 O137 85.5(13) . .
O182 W40 O185 103.3(16) . .
O182 W40 O101 101.4(15) . .
O185 W40 O101 98.6(13) . .
O182 W40 O27 96.4(14) . .
O185 W40 O27 97.4(12) . .
O101 W40 O27 152.6(10) . .
O182 W40 O10 171.2(17) . .
O185 W40 O10 85.1(14) . .
O101 W40 O10 79.5(13) . .
O27 W40 O10 79.9(12) . .
O182 W40 O155 91.8(14) . .
O185 W40 O155 164.9(11) . .
O101 W40 O155 78.3(11) . .
O27 W40 O155 80.4(10) . .
O10 W40 O155 79.8(12) . .
O182 W40 K3 133.0(13) . .
O185 W40 K3 58.4(9) . .
O101 W40 K3 48.7(8) . .
O27 W40 K3 126.8(7) . .
O10 W40 K3 53.7(11) . .
O155 W40 K3 111.0(7) . .
O120 W41 O34 100.6(11) . .
O120 W41 O20 99.4(11) . .
O34 W41 O20 93.6(10) . .
O120 W41 O149 96.2(11) . .
O34 W41 O149 161.7(11) . .
O20 W41 O149 90.6(9) . .
O120 W41 O77 97.4(11) . .
O34 W41 O77 91.9(10) . .
O20 W41 O77 161.0(10) . .
O149 W41 O77 78.8(10) . .
O120 W41 O174 175.6(10) . .
O34 W41 O174 83.0(10) . .
O20 W41 O174 82.7(9) . .
O149 W41 O174 79.9(9) . .
O77 W41 O174 79.9(10) . .
O167 W42 O184 103.1(12) . .
O167 W42 O152 97.9(13) . .
O184 W42 O152 95.7(12) . .
O167 W42 O145 94.1(12) . .
O184 W42 O145 93.7(12) . .
O152 W42 O145 162.7(10) . .
O167 W42 O188 90.9(11) . .
O184 W42 O188 165.9(10) . .
O152 W42 O188 84.4(11) . .
O145 W42 O188 83.0(10) . .
O167 W42 O123 164.7(11) . .
O184 W42 O123 91.7(10) . .
O152 W42 O123 84.1(11) . .
O145 W42 O123 81.2(10) . .
O188 W42 O123 74.2(8) . .
O167 W42 K1 59.2(9) . .
O184 W42 K1 137.4(9) . .
O152 W42 K1 54.5(9) . .
O145 W42 K1 123.8(8) . .
O188 W42 K1 52.6(7) . .
O123 W42 K1 111.5(7) . .
O167 W42 K2 58.4(9) . .
O184 W42 K2 134.2(9) . .
O152 W42 K2 126.3(9) . .
O145 W42 K2 51.7(8) . .
O188 W42 K2 52.6(7) . .
O123 W42 K2 108.4(7) . .
K1 W42 K2 72.9(3) . .
O169 Gd2 O102 71.4(9) . .
O169 Gd2 O183 138.8(11) . .
O102 Gd2 O183 67.5(10) . .
O169 Gd2 O168 75.5(10) . .
O102 Gd2 O168 135.2(9) . .
O183 Gd2 O168 139.2(10) . .
O169 Gd2 O117 89.6(10) . .
O102 Gd2 O117 70.1(9) . .
O183 Gd2 O117 74.4(10) . .
O168 Gd2 O117 139.2(9) . .
O169 Gd2 O6 68.3(9) . 2_666
O102 Gd2 O6 121.5(8) . 2_666
O183 Gd2 O6 134.1(10) . 2_666
O168 Gd2 O6 70.1(9) . 2_666
O117 Gd2 O6 69.0(9) . 2_666
O169 Gd2 O97 136.4(8) . 1_445
O102 Gd2 O97 116.6(7) . 1_445
O183 Gd2 O97 68.5(9) . 1_445
O168 Gd2 O97 70.7(8) . 1_445
O117 Gd2 O97 134.0(9) . 1_445
O6 Gd2 O97 121.9(7) 2_666 1_445
O169 Gd2 O2 75.0(9) . .
O102 Gd2 O2 67.7(8) . .
O183 Gd2 O2 91.5(10) . .
O168 Gd2 O2 75.2(9) . .
O117 Gd2 O2 137.7(10) . .
O6 Gd2 O2 134.3(8) 2_666 .
O97 Gd2 O2 70.4(8) 1_445 .
O169 Gd2 O3 134.9(10) . .
O102 Gd2 O3 139.6(10) . .
O183 Gd2 O3 79.8(11) . .
O168 Gd2 O3 85.2(11) . .
O117 Gd2 O3 79.0(11) . .
O6 Gd2 O3 66.9(9) 2_666 .
O97 Gd2 O3 68.7(9) 1_445 .
O2 Gd2 O3 138.5(10) . .
O172 Gd3 O130 138.4(10) . .
O172 Gd3 O153 140.8(9) . .
O130 Gd3 O153 80.5(11) . .
O172 Gd3 O139 115.1(8) . .
O130 Gd3 O139 72.6(9) . .
O153 Gd3 O139 75.5(9) . .
O172 Gd3 O1 73.0(9) . .
O130 Gd3 O1 131.0(10) . .
O153 Gd3 O1 75.2(10) . .
O139 Gd3 O1 137.2(9) . .
O172 Gd3 O173 72.7(9) . .
O130 Gd3 O173 141.2(10) . .
O153 Gd3 O173 75.8(9) . .
O139 Gd3 O173 72.0(9) . .
O1 Gd3 O173 71.1(9) . .
O172 Gd3 O140 71.8(8) . .
O130 Gd3 O140 73.7(10) . .
O153 Gd3 O140 132.0(9) . .
O139 Gd3 O140 130.5(9) . .
O1 Gd3 O140 92.3(9) . .
O173 Gd3 O140 143.8(9) . .
O172 Gd3 O170 68.7(9) . .
O130 Gd3 O170 78.8(10) . .
O153 Gd3 O170 141.4(10) . .
O139 Gd3 O170 67.4(9) . .
O1 Gd3 O170 141.4(10) . .
O173 Gd3 O170 101.5(9) . .
O140 Gd3 O170 71.4(9) . .
O172 Gd3 O12 118.6(8) . .
O130 Gd3 O12 63.8(9) . .
O153 Gd3 O12 67.5(8) . .
O139 Gd3 O12 126.0(8) . .
O1 Gd3 O12 67.7(8) . .
O173 Gd3 O12 130.1(8) . .
O140 Gd3 O12 64.9(8) . .
O170 Gd3 O12 128.3(7) . .
O165 Mn2 O191 117.7(13) . .
O165 Mn2 O85 92.7(12) . .
O191 Mn2 O85 105.1(12) . .
O165 Mn2 O54 95.0(12) . .
O191 Mn2 O54 101.8(12) . .
O85 Mn2 O54 144.5(9) . .
O165 Mn2 O106 155.6(12) . .
O191 Mn2 O106 86.7(13) . .
O85 Mn2 O106 81.5(12) . .
O54 Mn2 O106 77.3(11) . .
O165 Mn2 O7 75.9(13) . .
O191 Mn2 O7 166.4(15) . .
O85 Mn2 O7 73.8(12) . .
O54 Mn2 O7 74.7(12) . .
O106 Mn2 O7 79.7(13) . .
O165 Mn2 K2 56.3(9) . .
O191 Mn2 K2 137.2(10) . .
O85 Mn2 K2 117.2(7) . .
O54 Mn2 K2 44.9(7) . .
O106 Mn2 K2 105.4(9) . .
O7 Mn2 K2 48.1(10) . .
O14 Mn1 O16 175.9(10) 2_675 .
O14 Mn1 O38 89.7(9) 2_675 .
O16 Mn1 O38 90.5(10) . .
O14 Mn1 O68 85.5(9) 2_675 .
O16 Mn1 O68 90.4(10) . .
O38 Mn1 O68 88.8(10) . .
O14 Mn1 O73 89.3(10) 2_675 .
O16 Mn1 O73 94.7(11) . .
O38 Mn1 O73 96.8(12) . .
O68 Mn1 O73 172.3(11) . .
O14 Mn1 O133 87.3(9) 2_675 .
O16 Mn1 O133 92.2(10) . .
O38 Mn1 O133 175.7(11) . .
O68 Mn1 O133 87.9(11) . .
O73 Mn1 O133 86.2(12) . .
O4 Gd1 O89 137.5(9) . .
O4 Gd1 O190 77.0(10) . .
O89 Gd1 O190 109.8(10) . .
O4 Gd1 O13 65.8(7) . .
O89 Gd1 O13 134.1(9) . .
O190 Gd1 O13 114.8(9) . .
O4 Gd1 O187 88.9(9) . .
O89 Gd1 O187 133.5(10) . .
O190 Gd1 O187 70.9(11) . .
O13 Gd1 O187 57.5(9) . .
O4 Gd1 O11 77.6(10) . .
O89 Gd1 O11 75.4(11) . .
O190 Gd1 O11 145.8(11) . .
O13 Gd1 O11 74.2(9) . .
O187 Gd1 O11 131.0(11) . .
O4 Gd1 O189 133.6(10) . .
O89 Gd1 O189 72.0(10) . .
O190 Gd1 O189 57.1(11) . .
O13 Gd1 O189 125.2(9) . .
O187 Gd1 O189 70.9(10) . .
O11 Gd1 O189 146.4(11) . .
O4 Gd1 O8 138.2(10) . .
O89 Gd1 O8 72.0(10) . .
O190 Gd1 O8 127.4(11) . .
O13 Gd1 O8 72.7(9) . .
O187 Gd1 O8 72.6(11) . .
O11 Gd1 O8 86.8(12) . .
O189 Gd1 O8 75.9(11) . .
O4 Gd1 O132 72.7(8) . .
O89 Gd1 O132 69.5(9) . .
O190 Gd1 O132 74.2(10) . .
O13 Gd1 O132 133.1(8) . .
O187 Gd1 O132 143.3(10) . .
O11 Gd1 O132 76.6(10) . .
O189 Gd1 O132 98.9(9) . .
O8 Gd1 O132 140.7(10) . .
O4 Gd1 K1 115.9(6) . .
O89 Gd1 K1 41.0(7) . .
O190 Gd1 K1 70.6(8) . .
O13 Gd1 K1 174.5(6) . .
O187 Gd1 K1 127.0(8) . .
O11 Gd1 K1 100.9(8) . .
O189 Gd1 K1 57.9(7) . .
O8 Gd1 K1 105.0(8) . .
O132 Gd1 K1 46.1(6) . .
O50 P1 O24 108.0(13) . .
O50 P1 O45 108.1(14) . .
O24 P1 O45 108.4(12) . .
O50 P1 O181 110.6(13) . .
O24 P1 O181 113.4(13) . .
O45 P1 O181 108.2(13) . .
O19 P2 O67 111.1(13) . .
O19 P2 O29 109.4(13) . .
O67 P2 O29 113.0(13) . .
O19 P2 O143 109.0(14) . .
O67 P2 O143 107.0(13) . .
O29 P2 O143 107.3(13) . .
O166 P3 O5 111.1(15) . .
O166 P3 O158 110.2(15) . .
O5 P3 O158 112.7(14) . .
O166 P3 O164 106.5(14) . .
O5 P3 O164 105.9(14) . .
O158 P3 O164 110.3(13) . .
O124 P4 O121 110.7(13) . .
O124 P4 O116 111.2(14) . .
O121 P4 O116 112.0(14) . .
O124 P4 O62 109.0(11) . .
O121 P4 O62 104.9(13) . .
O116 P4 O62 109.0(13) . .
O160 P5 O30 109.6(14) . .
O160 P5 O61 112.6(15) . .
O30 P5 O61 107.6(13) . .
O160 P5 O47 110.8(14) . .
O30 P5 O47 106.9(13) . .
O61 P5 O47 109.2(14) . .
O104 P6 O69 113.5(14) . .
O104 P6 O36 108.3(12) . .
O69 P6 O36 109.6(13) . .
O104 P6 O35 110.9(12) . .
O69 P6 O35 111.3(12) . .
O36 P6 O35 102.6(13) . .
Gd2 O2 Na9 132.4(15) . 1_445
Gd2 O3 Na2 99.9(13) . 1_445
W11 O4 Gd1 171.2(13) . .
P3 O5 W33 126.3(14) . .
P3 O5 W24 126.3(14) . .
W33 O5 W24 93.9(9) . .
W11 O6 Gd2 168.8(15) . 2_666
Mn2 O7 K2 99.3(11) . .
C1 O9 Na10 90(3) . 1_455
C1 O9 K6 83(2) . 1_455
Na10 O9 K6 89.6(13) 1_455 1_455
W40 O10 K3 91.0(13) . .
W1 O14 Mn1 149.4(13) . 2_675
W4 O15 W26 148.3(13) . .
Mn1 O16 K4 99.7(10) . 1_565
W39 O17 W20 143.4(12) . .
W3 O18 W16 147.1(11) . .
P2 O19 W28 131.3(14) . .
P2 O19 K1 133.9(13) . .
W28 O19 K1 94.8(8) . .
W41 O20 W17 142.7(10) . .
W19 O21 W30 147.6(12) . .
W37 O22 W27 121.9(12) . .
W16 O23 W20 120.4(13) . .
P1 O24 W5 137.9(12) . .
W30 O25 W5 150.9(12) . .
W30 O25 Na2 108.2(11) . 2_776
W5 O25 Na2 99.5(10) . 2_776
W32 O26 W23 167.3(14) . .
W32 O27 W40 172.2(13) . .
W36 O28 W21 120.6(11) . .
P2 O29 W37 126.8(12) . .
P2 O29 W27 124.3(11) . .
W37 O29 W27 95.8(8) . .
P5 O30 W16 125.3(12) . .
P5 O30 W20 125.3(12) . .
W16 O30 W20 92.6(7) . .
W30 O31 W24 156.4(14) . .
W15 O32 W33 151.1(12) . .
W16 O33 W14 149.6(14) . .
W41 O34 W25 144.7(13) . .
P6 O35 W12 129.3(11) . .
P6 O35 W10 123.6(12) . .
W12 O35 W10 94.8(8) . .
P6 O36 W36 128.7(13) . .
P6 O36 W21 127.0(11) . .
W36 O36 W21 94.2(8) . .
W19 O37 W5 148.9(14) . .
Mn1 O38 Na7 112.7(13) . .
W17 O39 W18 144.5(14) . .
W10 O40 W32 149.4(12) . .
W31 O41 W17 148.8(11) . .
W14 O42 W22 165.5(13) . .
W14 O42 K2 96.6(8) . .
W22 O42 K2 93.3(8) . .
W4 O43 W18 121.3(14) . .
W35 O44 W36 148.5(11) . .
P1 O45 W9 126.4(12) . .
P1 O45 W30 124.5(12) . .
W9 O45 W30 94.3(8) . .
P5 O47 W1 129.0(14) . .
P5 O47 W3 124.2(14) . .
W1 O47 W3 96.4(10) . .
W18 O48 W37 157.7(13) . .
W6 O49 W34 119.2(13) . .
P1 O50 W19 127.3(13) . .
P1 O50 W29 124.8(13) . .
W19 O50 W29 94.0(9) . .
W2 O51 W38 172.8(13) . .
W34 O52 W28 149.5(13) . .
W4 O53 W2 147.6(12) . .
W22 O54 Mn2 159.1(15) . .
W22 O54 K2 97.4(10) . .
Mn2 O54 K2 103.4(10) . .
W10 O55 W21 148.2(14) . .
W29 O56 W19 118.8(14) . .
W12 O57 W22 148.5(13) . .
W12 O57 K5 96.8(10) . 1_565
W22 O57 K5 98.1(8) . 1_565
W21 O58 W32 153.6(12) . .
W29 O59 W9 153.5(14) . .
W8 O60 W13 163.4(14) . .
W8 O60 K3 95.7(10) . .
W13 O60 K3 96.4(10) . .
P5 O61 W23 135.4(14) . .
P4 O62 W17 125.9(12) . .
P4 O62 W26 124.4(11) . .
W17 O62 W26 95.4(8) . .
W26 O63 W17 115.6(11) . .
W15 O64 W8 147.7(12) . .
W27 O65 W7 151.9(13) . .
W28 O66 W31 164.2(16) . .
W28 O66 K1 100.1(10) . .
W31 O66 K1 90.8(9) . .
P2 O67 W7 134.2(13) . .
W3 O68 Mn1 156.5(15) . .
P6 O69 W32 135.4(15) . .
W26 O71 W2 151.4(13) . .
W26 O71 K5 97.3(9) . .
W2 O71 K5 100.6(8) . .
W1 O72 W10 158.4(14) . .
W12 O74 W3 158.2(13) . .
W6 O75 W27 144.4(15) . .
W15 O77 W41 139.4(13) . .
W1 O78 W23 155.0(13) . .
W16 O80 Na5 148.3(14) . .
W24 O81 W11 152.9(13) . .
W27 O82 W4 161.7(14) . .
W27 O82 K4 93.7(8) . .
W4 O82 K4 95.7(9) . .
W10 O84 W12 118.0(10) . .
W5 O85 Mn2 167.9(16) . .
W3 O86 W1 121.0(12) . .
W2 O87 W7 166.7(14) . .
W31 O89 Gd1 153.4(14) . .
W31 O89 K1 98.8(10) . .
Gd1 O89 K1 107.6(11) . .
W6 O90 W7 149.0(13) . .
W9 O91 W33 164.0(13) . .
W9 O91 K6 93.4(9) . .
W33 O91 K6 92.4(9) . .
W26 O92 K5 108.1(13) . .
W25 O93 W11 150.7(13) . .
W25 O94 W24 144.3(15) . .
W20 O95 W1 146.8(12) . .
W20 O95 Na7 114.9(12) . 2_675
W1 O95 Na7 98.3(11) . 2_675
W19 O97 Gd2 157.6(11) . 1_665
W11 O98 W5 168.7(13) . .
W20 O99 Na4 169.0(15) . .
W18 O100 W31 151.8(14) . .
W18 O100 Na13 100.6(13) . .
W31 O100 Na13 106.8(12) . .
W40 O101 W13 156.7(15) . .
W40 O101 K3 103.5(11) . .
W13 O101 K3 98.6(10) . .
W18 O102 Gd2 169.2(12) . .
W20 O103 W23 151.1(14) . .
P6 O104 W22 133.8(13) . .
P6 O104 K2 134.0(12) . .
W22 O104 K2 92.1(7) . .
W4 O105 K4 119.4(12) . .
W33 O107 W24 118.6(13) . .
W29 O108 W13 147.9(11) . .
W33 O111 W8 150.7(13) . .
W8 O113 W38 159.5(14) . .
W8 O113 K3 97.6(10) . .
W38 O113 K3 100.8(10) . .
W21 O115 W35 144.5(14) . .
P4 O116 W2 134.3(16) . .
W36 O118 W22 150.2(12) . .
W35 O119 Na9 91.9(12) . .
P4 O121 W18 128.4(13) . .
P4 O121 W4 125.7(14) . .
W18 O121 W4 95.4(10) . .
W34 O122 Na1 105.6(13) . 1_455
C1 O123 W42 116.1(19) . .
C1 O123 K6 94.6(18) . 1_455
W42 O123 K6 125.7(11) . 1_455
P4 O124 W31 132.6(13) . .
P4 O124 K1 135.1(11) . .
W31 O124 K1 92.0(8) . .
W9 O125 Na10 139.7(16) . .
W9 O125 K6 116.6(13) . .
Na10 O125 K6 98.2(13) . .
W3 O128 W14 149.8(13) . .
W37 O129 W34 149.5(11) . .
W16 O131 W39 142.4(15) . .
Gd1 O132 K1 96.6(9) . .
Mn1 O133 K4 107.6(10) . 1_565
W39 O134 W6 145.0(12) . .
W35 O135 W19 143.7(15) . .
W37 O136 W28 151.0(13) . .
W22 O138 K5 112.0(10) . 1_565
W7 O139 Gd3 151.4(12) . .
W38 O141 K3 91.7(11) . .
P2 O143 W34 125.7(13) . .
P2 O143 W6 122.7(14) . .
W34 O143 W6 94.4(9) . .
W36 O144 W12 147.1(16) . .
W14 O145 W42 158.3(15) . .
W14 O145 K2 95.9(10) . .
W42 O145 K2 98.7(11) . .
W38 O146 Na3 134.6(18) . 1_545
W2 O147 K5 110.8(11) . .
W2 O147 Na4 108.5(13) . 2_665
K5 O147 Na4 136.4(11) . 2_665
W41 O149 W26 143.0(13) . .
W9 O150 W13 151.5(15) . .
W12 O151 Na3 133.2(14) . .
W12 O151 K5 104.7(10) . 1_565
Na3 O151 K5 93.8(10) . 1_565
W28 O152 W42 157.4(16) . .
W28 O152 K1 97.9(11) . .
W42 O152 K1 95.1(11) . .
Gd3 O153 Na4 127.8(14) . 2_665
W9 O154 W30 120.2(11) . .
W9 O154 Na6 108.5(12) . 1_665
W30 O154 Na6 104.8(12) . 1_665
W5 O157 Na2 130.1(15) . .
P3 O158 W8 128.7(15) . .
P3 O158 K3 137.3(14) . .
W8 O158 K3 94.0(8) . .
P5 O160 W14 135.9(17) . .
P5 O160 K2 134.2(15) . .
W14 O160 K2 89.9(8) . .
W29 O161 W35 142.5(13) . .
W8 O162 Na8 126.3(18) . .
W14 O163 Na10 133.9(16) . 1_455
P3 O164 W25 127.2(13) . .
P3 O164 W15 126.1(13) . .
W25 O164 W15 93.6(9) . .
P3 O166 W11 137.0(16) . .
W42 O167 K1 93.8(10) . .
W42 O167 K2 95.2(11) . .
K1 O167 K2 87.7(7) . .
Gd2 O168 Na2 102.6(12) . 1_445
Gd2 O169 Na13 123.6(13) . .
W27 O171 K4 113.7(11) . .
W23 O172 Gd3 152.8(12) . .
W28 O175 K6 129.8(14) . 1_455
W28 O175 Na1 112.3(12) . 1_455
K6 O175 Na1 87.0(11) 1_455 1_455
W33 O176 K6 115.8(12) . .
W33 O176 Na1 108.3(12) . .
K6 O176 Na1 90.6(10) . .
W34 O177 W39 140.2(13) . .
W15 O179 W25 120.0(13) . .
W29 O180 K4 144.9(13) . 1_665
W29 O180 Na5 108.1(13) . 1_655
K4 O180 Na5 98.3(10) 1_665 1_655
P1 O181 W13 132.0(14) . .
P1 O181 K3 130.6(12) . .
W13 O181 K3 97.5(8) . .
Gd2 O183 Na6 136.8(17) . .
W40 O185 K3 95.3(11) . .
C2 O188 W42 121.0(17) . .
C2 O188 K1 127(2) . .
W42 O188 K1 94.3(8) . .
C2 O188 K2 116(2) . .
W42 O188 K2 95.0(8) . .
K1 O188 K2 96.4(7) . .
W38 O186 K3 91.7(10) . .
C3 O189 Gd1 129(2) . .
C4 O190 Gd1 130.3(17) . .
C4 O165 Mn2 142(3) . .
O9 C1 O123 120(3) . .
O9 C1 C2 116(2) . .
O123 C1 C2 123(2) . .
O9 C1 K6 73.2(19) . 1_455
O123 C1 K6 61.1(16) . 1_455
C2 C1 K6 147(4) . 1_455
C3 C2 C1 128(3) . .
C3 C2 O188 120(4) . .
C1 C2 O188 104(2) . .
C2 C3 C4 115(4) . .
C2 C3 O189 111(5) . .
C4 C3 O189 107(3) . .
O165 C4 C3 153(4) . .
O165 C4 O190 90.6(14) . .
C3 C4 O190 111(3) . .
OW7 K1 O124 134.4(11) . .
OW7 K1 OW4 64.1(11) . .
O124 K1 OW4 84.4(9) . .
OW7 K1 O89 124.8(11) . .
O124 K1 O89 57.5(7) . .
OW4 K1 O89 134.4(10) . .
OW7 K1 O19 130.6(10) . .
O124 K1 O19 65.0(7) . .
OW4 K1 O19 77.3(9) . .
O89 K1 O19 104.0(8) . .
OW7 K1 O188 78.7(10) . .
O124 K1 O188 145.9(8) . .
OW4 K1 O188 125.1(9) . .
O89 K1 O188 99.7(8) . .
O19 K1 O188 101.9(8) . .
OW7 K1 O66 171.0(11) . .
O124 K1 O66 54.0(7) . .
OW4 K1 O66 123.5(10) . .
O89 K1 O66 54.5(7) . .
O19 K1 O66 52.6(7) . .
O188 K1 O66 92.5(8) . .
OW7 K1 O132 71.6(10) . .
O124 K1 O132 83.0(8) . .
OW4 K1 O132 99.3(9) . .
O89 K1 O132 55.6(8) . .
O19 K1 O132 147.9(9) . .
O188 K1 O132 105.7(8) . .
O66 K1 O132 109.7(8) . .
OW7 K1 O152 121.2(11) . .
O124 K1 O152 101.8(8) . .
OW4 K1 O152 116.8(9) . .
O89 K1 O152 96.4(8) . .
O19 K1 O152 52.0(7) . .
O188 K1 O152 52.1(7) . .
O66 K1 O152 52.4(8) . .
O132 K1 O152 143.8(8) . .
OW7 K1 O167 74.2(10) . .
O124 K1 O167 133.9(8) . .
OW4 K1 O167 79.6(9) . .
O89 K1 O167 144.5(9) . .
O19 K1 O167 69.4(7) . .
O188 K1 O167 51.1(6) . .
O66 K1 O167 101.7(8) . .
O132 K1 O167 142.0(9) . .
O152 K1 O167 51.2(7) . .
OW7 K1 W31 150.7(9) . .
O124 K1 W31 36.6(4) . .
OW4 K1 W31 121.0(9) . .
O89 K1 W31 28.8(6) . .
O19 K1 W31 75.8(5) . .
O188 K1 W31 111.4(6) . .
O66 K1 W31 32.4(5) . .
O132 K1 W31 79.1(6) . .
O152 K1 W31 83.8(6) . .
O167 K1 W31 134.1(6) . .
OW7 K1 W42 90.9(9) . .
O124 K1 W42 130.8(6) . .
OW4 K1 W42 106.1(8) . .
O89 K1 W42 117.5(7) . .
O19 K1 W42 70.7(6) . .
O188 K1 W42 33.1(4) . .
O66 K1 W42 82.5(6) . .
O132 K1 W42 138.7(7) . .
O152 K1 W42 30.4(6) . .
O167 K1 W42 27.0(5) . .
W31 K1 W42 112.8(4) . .
OW1 K2 O104 82.6(9) . .
OW1 K2 OW7 65.4(10) . .
O104 K2 OW7 134.6(10) . .
OW1 K2 O54 132.5(10) . .
O104 K2 O54 56.4(7) . .
OW7 K2 O54 126.5(10) . .
OW1 K2 O42 122.7(9) . .
O104 K2 O42 54.6(6) . .
OW7 K2 O42 170.4(10) . .
O54 K2 O42 53.2(7) . .
OW1 K2 O145 116.4(9) . .
O104 K2 O145 104.7(8) . .
OW7 K2 O145 117.9(11) . .
O54 K2 O145 98.0(8) . .
O42 K2 O145 55.1(7) . .
OW1 K2 O160 76.0(9) . .
O104 K2 O160 66.8(7) . .
OW7 K2 O160 128.7(10) . .
O54 K2 O160 104.3(8) . .
O42 K2 O160 54.3(6) . .
O145 K2 O160 52.8(7) . .
OW1 K2 O188 125.2(9) . .
O104 K2 O188 147.8(7) . .
OW7 K2 O188 76.6(10) . .
O54 K2 O188 101.5(7) . .
O42 K2 O188 93.9(7) . .
O145 K2 O188 51.3(7) . .
O160 K2 O188 101.8(7) . .
OW1 K2 O7 102.2(8) . .
O104 K2 O7 80.9(9) . .
OW7 K2 O7 75.7(10) . .
O54 K2 O7 52.7(7) . .
O42 K2 O7 105.7(7) . .
O145 K2 O7 141.4(6) . .
O160 K2 O7 147.6(10) . .
O188 K2 O7 105.0(8) . .
OW1 K2 O167 80.5(9) . .
O104 K2 O167 134.9(7) . .
OW7 K2 O167 72.6(10) . .
O54 K2 O167 145.0(8) . .
O42 K2 O167 102.7(7) . .
O145 K2 O167 49.6(7) . .
O160 K2 O167 68.6(8) . .
O188 K2 O167 50.4(6) . .
O7 K2 O167 143.6(10) . .
OW1 K2 W22 119.1(8) . .
O104 K2 W22 36.5(4) . .
OW7 K2 W22 152.1(9) . .
O54 K2 W22 28.3(5) . .
O42 K2 W22 31.6(4) . .
O145 K2 W22 85.9(6) . .
O160 K2 W22 76.6(6) . .
O188 K2 W22 113.1(5) . .
O7 K2 W22 76.4(7) . .
O167 K2 W22 134.3(6) . .
OW1 K2 W14 111.4(8) . .
O104 K2 W14 74.8(5) . .
OW7 K2 W14 145.6(9) . .
O54 K2 W14 82.2(6) . .
O42 K2 W14 30.1(4) . .
O145 K2 W14 30.0(5) . .
O160 K2 W14 35.5(5) . .
O188 K2 W14 79.5(5) . .
O7 K2 W14 134.9(6) . .
O167 K2 W14 73.2(6) . .
W22 K2 W14 61.4(2) . .
O158 K3 OW2 77.5(8) . .
O158 K3 O181 65.7(8) . .
OW2 K3 O181 82.2(8) . .
O158 K3 OW7 127.9(10) . .
OW2 K3 OW7 62.2(10) . .
O181 K3 OW7 132.3(11) . .
O158 K3 O101 103.8(8) . .
OW2 K3 O101 126.1(10) . .
O181 K3 O101 52.9(7) . .
OW7 K3 O101 125.9(11) . .
O158 K3 O113 54.4(7) . .
OW2 K3 O113 122.6(9) . .
O181 K3 O113 101.3(8) . .
OW7 K3 O113 123.9(11) . .
O101 K3 O113 96.8(8) . .
O158 K3 O60 53.8(7) . .
OW2 K3 O60 121.6(9) . .
O181 K3 O60 51.5(7) . .
OW7 K3 O60 175.9(10) . .
O101 K3 O60 54.0(7) . .
O113 K3 O60 53.2(7) . .
O158 K3 O10 143.4(10) . .
OW2 K3 O10 96.3(10) . .
O181 K3 O10 77.7(9) . .
OW7 K3 O10 76.1(12) . .
O101 K3 O10 51.0(9) . .
O113 K3 O10 140.8(9) . .
O60 K3 O10 104.5(10) . .
O158 K3 O141 79.1(9) . .
OW2 K3 O141 94.1(9) . .
O181 K3 O141 144.6(9) . .
OW7 K3 O141 72.8(11) . .
O101 K3 O141 139.7(9) . .
O113 K3 O141 51.7(8) . .
O60 K3 O141 104.7(9) . .
O10 K3 O141 137.5(11) . .
O158 K3 O185 139.9(8) . .
OW2 K3 O185 141.5(10) . .
O181 K3 O185 103.2(8) . .
OW7 K3 O185 88.9(10) . .
O101 K3 O185 50.7(7) . .
O113 K3 O185 94.1(8) . .
O60 K3 O185 88.4(8) . .
O10 K3 O185 49.6(9) . .
O141 K3 O185 101.4(9) . .
O158 K3 O186 106.4(8) . .
OW2 K3 O186 139.5(9) . .
O181 K3 O186 137.0(8) . .
OW7 K3 O186 87.2(10) . .
O101 K3 O186 92.8(8) . .
O113 K3 O186 52.7(7) . .
O60 K3 O186 88.7(8) . .
O10 K3 O186 101.5(9) . .
O141 K3 O186 49.3(8) . .
O185 K3 O186 54.1(8) . .
O158 K3 W8 36.2(5) . .
OW2 K3 W8 113.7(7) . .
O181 K3 W8 72.6(6) . .
OW7 K3 W8 149.0(10) . .
O101 K3 W8 82.6(6) . .
O113 K3 W8 29.0(5) . .
O60 K3 W8 29.6(5) . .
O10 K3 W8 133.6(8) . .
O141 K3 W8 77.0(7) . .
O185 K3 W8 104.1(6) . .
O186 K3 W8 78.5(6) . .
OW5 K4 OW8 107.2(13) . .
OW5 K4 O105 82.7(9) . .
OW8 K4 O105 161.1(11) . .
OW5 K4 O180 70.5(9) . 1_445
OW8 K4 O180 69.4(12) . 1_445
O105 K4 O180 100.1(8) . 1_445
OW5 K4 O171 144.0(9) . .
OW8 K4 O171 80.9(12) . .
O105 K4 O171 100.7(8) . .
O180 K4 O171 141.7(8) 1_445 .
OW5 K4 OW3 132.3(10) . .
OW8 K4 OW3 84.5(11) . .
O105 K4 OW3 77.1(8) . .
O180 K4 OW3 71.2(8) 1_445 .
O171 K4 OW3 82.7(8) . .
OW5 K4 O133 70.7(9) . 1_545
OW8 K4 O133 82.5(11) . 1_545
O105 K4 O133 116.3(8) . 1_545
O180 K4 O133 121.4(8) 1_445 1_545
O171 K4 O133 75.9(8) . 1_545
OW3 K4 O133 156.4(10) . 1_545
OW5 K4 O82 131.0(9) . .
OW8 K4 O82 121.8(11) . .
O105 K4 O82 51.3(7) . .
O180 K4 O82 127.1(7) 1_445 .
O171 K4 O82 52.1(6) . .
OW3 K4 O82 60.2(8) . .
O133 K4 O82 111.5(8) 1_545 .
OW5 K4 O16 74.3(9) . 1_545
OW8 K4 O16 140.7(11) . 1_545
O105 K4 O16 56.9(7) . 1_545
O180 K4 O16 140.2(8) 1_445 1_545
O171 K4 O16 77.8(7) . 1_545
OW3 K4 O16 124.5(8) . 1_545
O133 K4 O16 60.5(7) 1_545 1_545
O82 K4 O16 66.9(6) . 1_545
OW5 K4 W27 146.4(8) . .
OW8 K4 W27 99.1(11) . .
O105 K4 W27 78.7(6) . .
O180 K4 W27 140.2(6) 1_445 .
O171 K4 W27 23.5(4) . .
OW3 K4 W27 69.8(7) . .
O133 K4 W27 93.0(7) 1_545 .
O82 K4 W27 28.7(4) . .
O16 K4 W27 72.1(5) 1_545 .
OW5 K4 W4 104.3(8) . .
OW8 K4 W4 146.5(10) . .
O105 K4 W4 22.2(5) . .
O180 K4 W4 111.8(5) 1_445 .
O171 K4 W4 80.3(5) . .
OW3 K4 W4 65.8(7) . .
O133 K4 W4 119.1(6) 1_545 .
O82 K4 W4 29.3(4) . .
O16 K4 W4 60.0(5) 1_545 .
W27 K4 W4 57.43(15) . .
OW5 K4 Na5 44.1(9) . 1_545
OW8 K4 Na5 65.9(12) . 1_545
O105 K4 Na5 117.2(8) . 1_545
O180 K4 Na5 41.6(6) 1_445 1_545
O171 K4 Na5 141.3(7) . 1_545
OW3 K4 Na5 111.9(8) . 1_545
O133 K4 Na5 80.3(8) 1_545 1_545
O82 K4 Na5 165.9(7) . 1_545
O16 K4 Na5 115.7(7) 1_545 1_545
W27 K4 Na5 164.1(5) . 1_545
W4 K4 Na5 138.4(5) . 1_545
OW9 K5 OW6 156.2(15) . .
OW9 K5 O92 103.4(15) . .
OW6 K5 O92 99.2(9) . .
OW9 K5 O151 76.6(14) . 1_545
OW6 K5 O151 80.3(8) . 1_545
O92 K5 O151 175.5(9) . 1_545
OW9 K5 O147 80.8(16) . .
OW6 K5 O147 84.9(9) . .
O92 K5 O147 109.1(8) . .
O151 K5 O147 66.4(7) 1_545 .
OW9 K5 O138 114.4(16) . 1_545
OW6 K5 O138 78.9(9) . 1_545
O92 K5 O138 73.8(8) . 1_545
O151 K5 O138 110.3(7) 1_545 1_545
O147 K5 O138 163.8(8) . 1_545
OW9 K5 O71 85.8(15) . .
OW6 K5 O71 101.3(9) . .
O92 K5 O71 55.4(8) . .
O151 K5 O71 120.3(8) 1_545 .
O147 K5 O71 54.5(7) . .
O138 K5 O71 128.7(7) 1_545 .
OW9 K5 O57 103.1(15) . 1_545
OW6 K5 O57 67.2(8) . 1_545
O92 K5 O57 128.9(9) . 1_545
O151 K5 O57 55.1(7) 1_545 1_545
O147 K5 O57 117.7(7) . 1_545
O138 K5 O57 55.5(6) 1_545 1_545
O71 K5 O57 167.6(8) . 1_545
OW9 K5 W12 85.1(13) . 1_545
OW6 K5 W12 76.7(7) . 1_545
O92 K5 W12 157.4(7) . 1_545
O151 K5 W12 26.9(5) 1_545 1_545
O147 K5 W12 92.8(5) . 1_545
O138 K5 W12 83.6(5) 1_545 1_545
O71 K5 W12 147.1(6) . 1_545
O57 K5 W12 29.0(4) 1_545 1_545
OW9 K5 W26 98.3(14) . .
OW6 K5 W26 98.9(7) . .
O92 K5 W26 25.5(6) . .
O151 K5 W26 150.0(6) 1_545 .
O147 K5 W26 83.7(5) . .
O138 K5 W26 98.7(5) 1_545 .
O71 K5 W26 30.1(4) . .
O57 K5 W26 151.7(6) 1_545 .
W12 K5 W26 174.6(4) 1_545 .
OW9 K5 W2 85.2(15) . .
OW6 K5 W2 89.5(8) . .
O92 K5 W2 84.8(7) . .
O151 K5 W2 90.8(6) 1_545 .
O147 K5 W2 24.4(5) . .
O138 K5 W2 153.5(6) 1_545 .
O71 K5 W2 30.5(4) . .
O57 K5 W2 140.3(5) 1_545 .
W12 K5 W2 117.1(3) 1_545 .
W26 K5 W2 59.30(18) . .
OW9 K5 W22 106.0(15) . 1_545
OW6 K5 W22 77.9(8) . 1_545
O92 K5 W22 97.7(7) . 1_545
O151 K5 W22 86.5(6) 1_545 1_545
O147 K5 W22 150.1(6) . 1_545
O138 K5 W22 24.2(4) 1_545 1_545
O71 K5 W22 152.9(6) . 1_545
O57 K5 W22 32.6(5) 1_545 1_545
W12 K5 W22 59.64(18) 1_545 1_545
W26 K5 W22 122.8(3) . 1_545
W2 K5 W22 167.4(4) . 1_545
O176 K6 O123 159.6(11) . 1_655
O176 K6 O125 105.0(9) . .
O123 K6 O125 81.0(9) 1_655 .
O176 K6 O175 71.8(9) . 1_655
O123 K6 O175 92.1(9) 1_655 1_655
O125 K6 O175 145.3(11) . 1_655
O176 K6 O9 153.7(11) . 1_655
O123 K6 O9 45.4(6) 1_655 1_655
O125 K6 O9 82.0(10) . 1_655
O175 K6 O9 116.7(9) 1_655 1_655
O176 K6 OW22 73.4(18) . .
O123 K6 OW22 90.9(17) 1_655 .
O125 K6 OW22 70.4(18) . .
O175 K6 OW22 75.8(18) 1_655 .
O9 K6 OW22 132.0(19) 1_655 .
O176 K6 OW36 100.9(16) . 1_655
O123 K6 OW36 83.2(15) 1_655 1_655
O125 K6 OW36 144.4(16) . 1_655
O175 K6 OW36 66.6(15) 1_655 1_655
O9 K6 OW36 64.4(16) 1_655 1_655
OW22 K6 OW36 142(2) . 1_655
O176 K6 C1 165.1(11) . 1_655
O123 K6 C1 24.3(3) 1_655 1_655
O125 K6 C1 89.7(10) . 1_655
O175 K6 C1 97.9(10) 1_655 1_655
O9 K6 C1 24.2(2) 1_655 1_655
OW22 K6 C1 115.2(18) . 1_655
OW36 K6 C1 64.6(16) 1_655 1_655
O176 K6 OW25 82(2) . .
O123 K6 OW25 118(2) 1_655 .
O125 K6 OW25 75(2) . .
O175 K6 OW25 136(2) 1_655 .
O9 K6 OW25 75(2) 1_655 .
OW22 K6 OW25 130(3) . .
OW36 K6 OW25 85(2) 1_655 .
C1 K6 OW25 100(2) 1_655 .
O176 K6 O91 53.8(7) . .
O123 K6 O91 133.5(9) 1_655 .
O125 K6 O91 52.8(7) . .
O175 K6 O91 121.6(9) 1_655 .
O9 K6 O91 121.4(9) 1_655 .
OW22 K6 O91 70.4(16) . .
OW36 K6 O91 137.1(15) 1_655 .
C1 K6 O91 139.4(10) 1_655 .
OW25 K6 O91 60(2) . .
O176 K6 W33 23.9(5) . .
O123 K6 W33 158.5(9) 1_655 .
O125 K6 W33 82.0(6) . .
O175 K6 W33 94.4(7) 1_655 .
O9 K6 W33 143.8(8) 1_655 .
OW22 K6 W33 70.9(16) . .
OW36 K6 W33 118.2(15) 1_655 .
C1 K6 W33 167.3(8) 1_655 .
OW25 K6 W33 69(2) . .
O91 K6 W33 29.9(4) . .
O176 K6 W9 82.4(6) . .
O123 K6 W9 104.1(7) 1_655 .
O125 K6 W9 23.2(5) . .
O175 K6 W9 140.1(9) 1_655 .
O9 K6 W9 100.0(8) 1_655 .
OW22 K6 W9 67.8(16) . .
OW36 K6 W9 150.3(14) 1_655 .
C1 K6 W9 111.9(9) 1_655 .
OW25 K6 W9 66(2) . .
O91 K6 W9 29.6(4) . .
W33 K6 W9 59.0(2) . .
OW22 Na1 OW11 152(3) . .
OW22 Na1 O176 81(2) . .
OW11 Na1 O176 72.5(16) . .
OW22 Na1 O122 80(2) . 1_655
OW11 Na1 O122 124.4(18) . 1_655
O176 Na1 O122 160.4(15) . 1_655
OW22 Na1 O175 82(2) . 1_655
OW11 Na1 O175 77.6(17) . 1_655
O176 Na1 O175 66.6(9) . 1_655
O122 Na1 O175 104.8(12) 1_655 1_655
OW22 Na1 K6 50(2) . .
OW11 Na1 K6 101.9(16) . .
O176 Na1 K6 43.1(7) . .
O122 Na1 K6 118.2(11) 1_655 .
O175 Na1 K6 44.3(7) 1_655 .
O157 Na2 O25 107.3(13) . 2_776
O157 Na2 O168 117.3(13) . 1_665
O25 Na2 O168 122.8(12) 2_776 1_665
O157 Na2 O3 115.6(13) . 1_665
O25 Na2 O3 118.6(13) 2_776 1_665
O168 Na2 O3 72.1(12) 1_665 1_665
O157 Na2 Na2 57.4(10) . 2_776
O25 Na2 Na2 74.3(11) 2_776 2_776
O168 Na2 Na2 161.4(15) 1_665 2_776
O3 Na2 Na2 93.7(14) 1_665 2_776
Na4 Na3 OW9 133(2) 2_675 1_565
Na4 Na3 O151 93.3(14) 2_675 .
OW9 Na3 O151 76.4(18) 1_565 .
Na4 Na3 O146 91.9(15) 2_675 1_565
OW9 Na3 O146 71.1(18) 1_565 1_565
O151 Na3 O146 139.5(16) . 1_565
Na4 Na3 K5 101.7(13) 2_675 1_565
OW9 Na3 K5 41.7(16) 1_565 1_565
O151 Na3 K5 43.2(7) . 1_565
O146 Na3 K5 96.4(11) 1_565 1_565
O153 Na4 Na3 109.6(15) 2_665 2_675
O153 Na4 O99 98.0(13) 2_665 .
Na3 Na4 O99 125.8(14) 2_675 .
O153 Na4 O147 117.2(12) 2_665 2_665
Na3 Na4 O147 67.0(12) 2_675 2_665
O99 Na4 O147 136.6(14) . 2_665
OW13 Na5 O80 80.7(19) . .
OW13 Na5 O180 78.4(19) . 1_455
O80 Na5 O180 142.2(15) . 1_455
OW13 Na5 K4 93.4(19) . 1_565
O80 Na5 K4 111.1(12) . 1_565
O180 Na5 K4 40.1(7) 1_455 1_565
OW12 Na6 O183 102(2) 1_445 .
OW12 Na6 O154 111(2) 1_445 1_445
O183 Na6 O154 129.8(19) . 1_445
OW12 Na6 Na10 46.5(17) 1_445 1_445
O183 Na6 Na10 146.4(19) . 1_445
O154 Na6 Na10 80.6(13) 1_445 1_445
O38 Na7 O95 72.4(12) . 2_675
OW16 Na8 O162 133(2) . .
O2 Na9 O119 97.1(16) 1_665 .
OW12 Na10 OW28 109(3) . 1_665
OW12 Na10 O163 79.8(18) . 1_655
OW28 Na10 O163 69(2) 1_665 1_655
OW12 Na10 O125 95(2) . .
OW28 Na10 O125 155(3) 1_665 .
O163 Na10 O125 121.8(17) 1_655 .
OW12 Na10 O9 159(2) . 1_655
OW28 Na10 O9 71(2) 1_665 1_655
O163 Na10 O9 117.9(18) 1_655 1_655
O125 Na10 O9 84.6(16) . 1_655
OW12 Na10 Na6 45.3(16) . 1_665
OW28 Na10 Na6 118(2) 1_665 1_665
O163 Na10 Na6 124.9(18) 1_655 1_665
O125 Na10 Na6 75.3(13) . 1_665
O9 Na10 Na6 115.4(15) 1_655 1_665
OW12 Na10 K6 136(2) . .
OW28 Na10 K6 115(2) 1_665 .
O163 Na10 K6 120.1(14) 1_655 .
O125 Na10 K6 40.9(9) . .
O9 Na10 K6 46.5(10) 1_655 .
Na6 Na10 K6 105.8(13) 1_665 .
O169 Na13 OW23 116(2) . 2_666
O169 Na13 O100 97.2(16) . .
OW23 Na13 O100 118(2) 2_666 .
K1 OW7 K2 104.6(14) . .
K1 OW7 K3 129.1(16) . .
K2 OW7 K3 124.8(15) . .
K5 OW9 Na3 96(2) . 1_545
Na6 OW12 Na10 88(2) 1_665 .
Na1 OW22 K6 93(3) . .

loop_
_geom_bond_atom_site_label_1
_geom_bond_atom_site_label_2
_geom_bond_distance
_geom_bond_site_symmetry_2
W1 O14 1.73(2) .
W1 O72 1.85(2) .
W1 O78 1.89(2) .
W1 O86 2.00(2) .
W1 O95 2.05(2) .
W1 O47 2.19(2) .
W2 O147 1.70(2) .
W2 O87 1.86(2) .
W2 O51 1.90(2) .
W2 O53 1.95(2) .
W2 O71 1.99(2) .
W2 O116 2.12(2) .
W2 K5 3.856(12) .
W3 O68 1.74(3) .
W3 O86 1.84(2) .
W3 O128 1.90(2) .
W3 O74 1.92(2) .
W3 O18 1.92(2) .
W3 O47 2.28(3) .
W4 O105 1.72(2) .
W4 O15 1.84(2) .
W4 O43 1.88(2) .
W4 O53 1.92(2) .
W4 O82 1.95(2) .
W4 O121 2.29(2) .
W4 K4 3.962(10) .
W5 O157 1.74(3) .
W5 O85 1.81(3) .
W5 O98 1.91(2) .
W5 O37 2.00(2) .
W5 O24 2.121(18) .
W5 O25 2.12(2) .
W6 O178 1.71(3) .
W6 O75 1.85(3) .
W6 O90 1.91(2) .
W6 O49 1.91(2) .
W6 O134 2.11(2) .
W6 O143 2.29(2) .
W7 O139 1.74(3) .
W7 O159 1.75(2) .
W7 O90 1.92(2) .
W7 O87 1.93(2) .
W7 O65 2.06(2) .
W7 O67 2.13(2) .
W8 O162 1.66(3) .
W8 O113 1.84(2) .
W8 O60 1.87(3) .
W8 O111 1.95(2) .
W8 O64 1.96(2) .
W8 O158 2.23(2) .
W8 K3 3.760(14) .
W9 O125 1.69(3) .
W9 O154 1.85(2) .
W9 O91 1.90(2) .
W9 O150 1.90(2) .
W9 O59 2.00(3) .
W9 O45 2.27(2) .
W9 K6 3.836(15) .
W10 O88 1.71(2) .
W10 O55 1.81(2) .
W10 O40 1.91(2) .
W10 O84 1.923(19) .
W10 O72 1.96(2) .
W10 O35 2.32(2) .
W11 O6 1.72(2) .
W11 O4 1.76(2) .
W11 O98 1.88(2) .
W11 O93 1.95(2) .
W11 O81 2.10(2) .
W11 O166 2.14(2) .
W12 O151 1.71(2) .
W12 O57 1.78(2) .
W12 O74 1.90(2) .
W12 O144 1.96(3) .
W12 O84 1.966(19) .
W12 O35 2.20(2) .
W12 K5 3.657(11) 1_565
W13 O126 1.69(2) .
W13 O150 1.91(3) .
W13 O60 1.91(3) .
W13 O101 1.92(3) .
W13 O108 1.95(2) .
W13 O181 2.09(2) .
W13 K3 3.805(15) .
W14 O163 1.70(2) .
W14 O145 1.87(3) .
W14 O42 1.88(2) .
W14 O128 1.96(2) .
W14 O33 1.99(2) .
W14 O160 2.16(2) .
W14 K2 3.722(13) .
W15 O70 1.73(2) .
W15 O32 1.86(2) .
W15 O64 1.89(2) .
W15 O179 1.91(2) .
W15 O77 1.92(3) .
W15 O164 2.32(2) .
W16 O80 1.73(2) .
W16 O33 1.87(2) .
W16 O23 1.87(2) .
W16 O131 1.92(3) .
W16 O18 1.93(2) .
W16 O30 2.30(2) .
W17 O76 1.76(2) .
W17 O39 1.88(2) .
W17 O41 1.93(2) .
W17 O63 1.99(2) .
W17 O20 2.02(2) .
W17 O62 2.21(2) .
W18 O102 1.72(2) .
W18 O100 1.81(2) .
W18 O48 1.86(2) .
W18 O43 1.95(2) .
W18 O39 2.00(2) .
W18 O121 2.22(2) .
W19 O97 1.71(2) .
W19 O21 1.82(2) .
W19 O37 1.85(2) .
W19 O56 1.93(3) .
W19 O135 2.01(3) .
W19 O50 2.21(2) .
W20 O99 1.71(2) .
W20 O95 1.81(2) .
W20 O103 1.85(2) .
W20 O23 1.96(2) .
W20 O17 2.04(2) .
W20 O30 2.303(18) .
W21 O46 1.67(2) .
W21 O115 1.84(2) .
W21 O58 1.87(2) .
W21 O28 1.95(2) .
W21 O55 2.02(2) .
W21 O36 2.30(2) .
W22 O138 1.72(2) .
W22 O54 1.75(3) .
W22 O42 1.92(2) .
W22 O118 1.96(2) .
W22 O57 2.13(2) .
W22 O104 2.180(19) .
W22 K2 3.661(13) .
W22 K5 3.903(13) 1_565
W23 O172 1.73(2) .
W23 O109 1.77(2) .
W23 O26 1.94(2) .
W23 O103 1.96(2) .
W23 O78 1.99(2) .
W23 O61 2.16(2) .
W24 O127 1.68(2) .
W24 O81 1.79(2) .
W24 O31 1.93(2) .
W24 O94 1.95(3) .
W24 O107 1.98(2) .
W24 O5 2.29(2) .
W25 O79 1.71(2) .
W25 O93 1.90(2) .
W25 O94 1.90(3) .
W25 O179 1.92(2) .
W25 O34 2.03(2) .
W25 O164 2.22(2) .
W26 O92 1.67(3) .
W26 O71 1.86(2) .
W26 O63 1.93(2) .
W26 O149 1.94(2) .
W26 O15 2.00(2) .
W26 O62 2.26(2) .
W26 K5 3.689(11) .
W27 O171 1.67(2) .
W27 O65 1.84(2) .
W27 O82 1.85(2) .
W27 O22 2.00(2) .
W27 O75 2.03(3) .
W27 O29 2.29(2) .
W27 K4 3.851(11) .
W28 O175 1.69(3) .
W28 O66 1.86(3) .
W28 O152 1.89(3) .
W28 O136 1.95(2) .
W28 O52 2.04(2) .
W28 O19 2.15(2) .
W28 K1 3.821(14) .
W28 K6 4.093(16) 1_455
W29 O180 1.74(2) .
W29 O59 1.80(3) .
W29 O161 1.89(3) .
W29 O108 1.90(2) .
W29 O56 1.93(2) .
W29 O50 2.33(2) .
W30 O96 1.75(3) .
W30 O25 1.79(2) .
W30 O31 1.86(2) .
W30 O154 2.01(2) .
W30 O21 2.03(2) .
W30 O45 2.29(2) .
W31 O148 1.76(2) .
W31 O89 1.77(3) .
W31 O41 1.91(2) .
W31 O66 1.94(3) .
W31 O100 2.07(2) .
W31 O124 2.161(19) .
W31 K1 3.619(13) .
W32 O156 1.72(2) .
W32 O26 1.84(2) .
W32 O27 1.88(2) .
W32 O40 1.92(2) .
W32 O58 1.96(2) .
W32 O69 2.15(2) .
W33 O176 1.72(2) .
W33 O111 1.89(2) .
W33 O107 1.90(2) .
W33 O91 1.90(2) .
W33 O32 1.96(2) .
W33 O5 2.28(2) .
W33 K6 3.811(14) .
W34 O122 1.70(3) .
W34 O52 1.80(2) .
W34 O177 1.93(3) .
W34 O129 1.93(2) .
W34 O49 1.95(2) .
W34 O143 2.25(2) .
W35 O83 1.72(3) .
W35 O44 1.86(2) .
W35 O135 1.86(2) .
W35 O161 1.95(3) .
W35 O115 2.00(2) .
W35 O119 2.34(3) .
W36 O114 1.67(2) .
W36 O118 1.87(2) .
W36 O28 1.87(2) .
W36 O144 1.90(3) .
W36 O44 1.97(2) .
W36 O36 2.24(2) .
W37 O142 1.71(3) .
W37 O22 1.84(2) .
W37 O136 1.88(2) .
W37 O129 1.90(2) .
W37 O48 1.97(2) .
W37 O29 2.23(2) .
W38 O146 1.72(3) .
W38 O186 1.78(3) .
W38 O51 1.90(2) .
W38 O113 1.95(2) .
W38 O141 2.21(3) .
W38 O112 2.26(3) .
W38 K3 3.909(16) .
W39 O110 1.73(3) .
W39 O134 1.75(2) .
W39 O17 1.82(2) .
W39 O177 2.00(2) .
W39 O131 2.01(3) .
W39 O137 2.26(4) .
W40 O182 1.59(3) .
W40 O185 1.73(3) .
W40 O101 1.87(3) .
W40 O27 1.91(2) .
W40 O10 2.25(4) .
W40 O155 2.25(3) .
W40 K3 3.896(15) .
W41 O120 1.70(3) .
W41 O34 1.82(2) .
W41 O20 1.86(2) .
W41 O149 1.92(2) .
W41 O77 1.95(2) .
W41 O174 2.35(3) .
W42 O167 1.71(3) .
W42 O184 1.78(3) .
W42 O152 1.91(3) .
W42 O145 1.91(3) .
W42 O188 2.06(2) .
W42 O123 2.13(2) .
W42 K1 3.754(14) .
W42 K2 3.820(13) .
Gd2 O169 2.38(3) .
Gd2 O102 2.41(2) .
Gd2 O183 2.43(3) .
Gd2 O168 2.46(3) .
Gd2 O117 2.48(3) .
Gd2 O6 2.51(2) 2_666
Gd2 O97 2.52(2) 1_445
Gd2 O2 2.52(3) .
Gd2 O3 2.55(4) .
Gd3 O172 2.38(2) .
Gd3 O130 2.39(3) .
Gd3 O153 2.40(3) .
Gd3 O139 2.40(2) .
Gd3 O1 2.43(3) .
Gd3 O173 2.48(3) .
Gd3 O140 2.52(3) .
Gd3 O170 2.54(3) .
Gd3 O12 2.59(2) .
Mn2 O165 1.9000(13) .
Mn2 O191 1.9000(12) .
Mn2 O85 2.20(3) .
Mn2 O54 2.23(3) .
Mn2 O106 2.251(2) .
Mn2 O7 2.251(2) .
Mn2 K2 4.127(13) .
Mn1 O14 2.12(2) 2_675
Mn1 O16 2.15(3) .
Mn1 O38 2.15(3) .
Mn1 O68 2.16(3) .
Mn1 O73 2.18(3) .
Mn1 O133 2.24(3) .
Gd1 O4 2.29(2) .
Gd1 O89 2.30(3) .
Gd1 O190 2.3500(13) .
Gd1 O13 2.45(2) .
Gd1 O187 2.45(3) .
Gd1 O11 2.46(4) .
Gd1 O189 2.46(3) .
Gd1 O8 2.49(3) .
Gd1 O132 2.57(2) .
Gd1 K1 4.217(12) .
P1 O50 1.52(3) .
P1 O24 1.53(2) .
P1 O45 1.54(2) .
P1 O181 1.59(2) .
P2 O19 1.53(2) .
P2 O67 1.54(2) .
P2 O29 1.57(2) .
P2 O143 1.61(3) .
P3 O166 1.51(3) .
P3 O5 1.51(3) .
P3 O158 1.52(2) .
P3 O164 1.56(3) .
P4 O124 1.53(2) .
P4 O121 1.53(3) .
P4 O116 1.54(2) .
P4 O62 1.59(2) .
P5 O160 1.47(2) .
P5 O30 1.51(2) .
P5 O61 1.51(2) .
P5 O47 1.56(3) .
P6 O104 1.47(2) .
P6 O69 1.52(2) .
P6 O36 1.55(2) .
P6 O35 1.57(2) .
O2 Na9 2.66(5) 1_445
O3 Na2 2.89(4) 1_445
O6 Gd2 2.51(2) 2_666
O7 K2 3.11(4) .
O9 C1 1.3000(11) .
O9 Na10 2.90(6) 1_455
O9 K6 3.04(4) 1_455
O10 K3 3.14(4) .
O14 Mn1 2.12(2) 2_675
O16 K4 3.29(3) 1_565
O19 K1 2.98(3) .
O25 Na2 2.84(3) 2_776
O38 Na7 2.85(5) .
O42 K2 3.01(2) .
O54 K2 3.00(3) .
O57 K5 2.99(3) 1_565
O60 K3 3.08(3) .
O66 K1 3.03(3) .
O71 K5 2.96(2) .
O80 Na5 2.71(4) .
O82 K4 3.26(2) .
O89 K1 2.90(3) .
O91 K6 3.22(3) .
O92 K5 2.81(3) .
O95 Na7 2.99(5) 2_675
O97 Gd2 2.52(2) 1_665
O99 Na4 2.78(4) .
O100 Na13 2.95(5) .
O101 K3 3.01(3) .
O104 K2 2.86(2) .
O105 K4 2.83(3) .
O113 K3 3.05(3) .
O119 Na9 2.95(5) .
O122 Na1 2.96(4) 1_455
O123 C1 1.3000(12) .
O123 K6 2.76(3) 1_455
O124 K1 2.83(3) .
O125 Na10 2.77(5) .
O125 K6 2.77(3) .
O132 K1 3.06(3) .
O133 K4 2.96(3) 1_565
O138 K5 2.92(3) 1_565
O141 K3 3.16(4) .
O145 K2 3.03(3) .
O146 Na3 2.84(5) 1_545
O147 K5 2.91(3) .
O147 Na4 2.91(4) 2_665
O151 Na3 2.81(5) .
O151 K5 2.83(2) 1_565
O152 K1 3.07(3) .
O153 Na4 2.74(5) 2_665
O154 Na6 3.01(5) 1_665
O157 Na2 2.69(4) .
O158 K3 2.88(3) .
O160 K2 3.03(3) .
O162 Na8 2.90(5) .
O163 Na10 2.71(5) 1_455
O167 K1 3.23(3) .
O167 K2 3.27(3) .
O168 Na2 2.87(4) 1_445
O169 Na13 2.71(5) .
O171 K4 2.86(3) .
O175 K6 2.80(3) 1_455
O175 Na1 3.01(4) 1_455
O176 K6 2.74(3) .
O176 Na1 2.89(4) .
O180 K4 2.85(3) 1_665
O180 Na5 2.93(4) 1_655
O181 K3 2.92(3) .
O183 Na6 2.63(6) .
O185 K3 3.33(3) .
O188 C2 1.5000(11) .
O188 K1 2.99(3) .
O188 K2 3.05(3) .
O186 K3 3.43(3) .
O189 C3 1.5001(11) .
O190 C4 1.550(2) .
O165 C4 1.2000(11) .
C1 C2 1.4001(12) .
C1 K6 3.14(3) 1_455
C2 C3 1.2500(11) .
C3 C4 1.3000(11) .
K1 OW7 2.80(4) .
K1 OW4 2.86(3) .
K2 OW1 2.86(3) .
K2 OW7 2.89(5) .
K3 OW2 2.90(3) .
K3 OW7 2.99(4) .
K4 OW5 2.77(4) .
K4 OW8 2.81(5) .
K4 O180 2.85(3) 1_445
K4 OW3 2.93(3) .
K4 O133 2.96(3) 1_545
K4 O16 3.29(3) 1_545
K4 Na5 4.37(4) 1_545
K5 OW9 2.76(7) .
K5 OW6 2.80(3) .
K5 O151 2.83(2) 1_545
K5 O138 2.92(3) 1_545
K5 O57 2.99(3) 1_545
K5 W12 3.657(11) 1_545
K5 W22 3.903(13) 1_545
K6 O123 2.76(3) 1_655
K6 O175 2.80(3) 1_655
K6 O9 3.04(4) 1_655
K6 OW22 3.08(8) .
K6 OW36 3.13(8) 1_655
K6 C1 3.14(3) 1_655
K6 OW25 3.18(10) .
Na1 OW22 2.43(10) .
Na1 OW11 2.48(7) .
Na1 O122 2.96(4) 1_655
Na1 O175 3.01(4) 1_655
Na2 O25 2.84(3) 2_776
Na2 O168 2.87(4) 1_665
Na2 O3 2.89(4) 1_665
Na2 Na2 3.58(6) 2_776
Na3 Na4 2.76(5) 2_675
Na3 OW9 2.79(8) 1_565
Na3 O146 2.84(5) 1_565
Na3 K5 4.12(4) 1_565
Na4 O153 2.74(5) 2_665
Na4 Na3 2.76(5) 2_675
Na4 O147 2.91(4) 2_665
Na5 OW13 2.70(9) .
Na5 O180 2.93(4) 1_455
Na5 K4 4.37(4) 1_565
Na6 OW12 2.61(7) 1_445
Na6 O154 3.01(5) 1_445
Na6 Na10 3.67(6) 1_445
Na7 O95 2.99(5) 2_675
Na8 OW16 2.71(8) .
Na9 O2 2.66(5) 1_665
Na10 OW12 2.66(8) .
Na10 OW28 2.70(10) 1_665
Na10 O163 2.71(5) 1_655
Na10 O9 2.90(6) 1_655
Na10 Na6 3.67(6) 1_665
Na13 OW23 2.85(10) 2_666
OW9 Na3 2.79(8) 1_545
OW12 Na6 2.61(7) 1_665
OW23 Na13 2.85(10) 2_666
OW28 Na10 2.70(10) 1_445
OW36 K6 3.13(8) 1_455
